data_2104696
loop_
_publ_author_name
'Cadoni, Marcella'
'Ferraris, Giovanni'

_publ_section_title
;
 Two new silicate structures based on a rhodesite-type heteropolyhedral
 microporous framework
;
_journal_coeditor_code WH5008
_journal_issue 2
_journal_name_full 'Acta Crystallographica Section B'
_journal_page_first 151
_journal_page_last 157
_journal_paper_doi 10.1107/S0108768109050009
_journal_volume 66
_journal_year 2010
_chemical_formula_moiety 'Na4 Sr1 Si8 O19, 4(H2 O1)'
_chemical_formula_sum 'H8 Na4 O23 Si8 Sr'
_chemical_formula_weight 780.36
_chemical_name_common 'Sodium Strontium Silicate hydrate'
_chemical_name_systematic 'TetraSodium BisStrontium  OctaSilicate TetraHydrate'
_space_group_IT_number 13
_symmetry_cell_setting monoclinic
_symmetry_space_group_name_Hall '-P 2yc'
_symmetry_space_group_name_H-M 'P 1 2/c 1'
_atom_sites_solution_primary direct
_atom_sites_solution_secondary difmap
_audit_creation_method SHELXL-97
_cell_angle_alpha 90.00
_cell_angle_beta 92.5380(10)
_cell_angle_gamma 90.00
_cell_formula_units_Z 4
_cell_length_a 22.4102(3)
_cell_length_b 7.02920(10)
_cell_length_c 13.3140(2)
_cell_measurement_reflns_used 9594
_cell_measurement_temperature 293(2)
_cell_measurement_theta_max 32.7
_cell_measurement_theta_min 3.0
_cell_volume 2095.24(5)
_computing_cell_refinement
;
CrysAlis RED, Oxford Diffraction Ltd.,
Version 1.171.32.13 (release 29-11-2007 CrysAlis171 .NET)
(compiled Nov 29 2007,17:23:28)
;
_computing_data_collection
;
CrysAlis CCD, Oxford Diffraction Ltd.,
Version 1.171.32.13 (release 29-11-2007 CrysAlis171 .NET)
(compiled Nov 29 2007,17:23:28)
;
_computing_data_reduction 'CrysAlisPro 171.32.13'
_computing_molecular_graphics 'ATOMS 6.2'
_computing_structure_refinement 'SHELXL-97 (Sheldrick, 1997)'
_computing_structure_solution 'SHELXL-97 (Sheldrick, 1997)'
_diffrn_ambient_temperature 293(2)
_diffrn_detector_area_resol_mean 10.2890
_diffrn_measured_fraction_theta_full 0.998
_diffrn_measured_fraction_theta_max 0.943
_diffrn_measurement_device_type 'Oxford 'X Calibur Gemini Ultra'
_diffrn_measurement_method phi/omega
_diffrn_radiation_monochromator graphite
_diffrn_radiation_source 'fine-focus sealed tube'
_diffrn_radiation_type MoK\a
_diffrn_radiation_wavelength 0.71073
_diffrn_reflns_av_R_equivalents 0.0339
_diffrn_reflns_av_sigmaI/netI 0.0433
_diffrn_reflns_limit_h_max 32
_diffrn_reflns_limit_h_min -33
_diffrn_reflns_limit_k_max 10
_diffrn_reflns_limit_k_min -10
_diffrn_reflns_limit_l_max 14
_diffrn_reflns_limit_l_min -20
_diffrn_reflns_number 27441
_diffrn_reflns_theta_full 25.00
_diffrn_reflns_theta_max 32.65
_diffrn_reflns_theta_min 3.04
_diffrn_standards_number 27441
_exptl_absorpt_coefficient_mu 3.226
_exptl_absorpt_correction_T_max 1.00000
_exptl_absorpt_correction_T_min 0.44789
_exptl_absorpt_correction_type multi-scan
_exptl_absorpt_process_details
;
CrysAlis RED, Oxford Diffraction Ltd.,
Version 1.171.32.13 (release 29-11-2007 CrysAlis171 .NET)
(compiled Nov 29 2007,17:23:28)
Empirical absorption correction using spherical harmonics,
 implemented in SCALE3 ABSPACK scaling algorithm.
;
_exptl_crystal_colour colourless
_exptl_crystal_density_diffrn 2.474
_exptl_crystal_density_method 'not measured'
_exptl_crystal_description prismatic
_exptl_crystal_F_000 1512
_exptl_crystal_size_max 0.230
_exptl_crystal_size_mid 0.135
_exptl_crystal_size_min 0.040
_refine_diff_density_max 0.830
_refine_diff_density_min -0.932
_refine_ls_extinction_method none
_refine_ls_goodness_of_fit_ref 1.617
_refine_ls_matrix_type full
_refine_ls_number_parameters 327
_refine_ls_number_reflns 7245
_refine_ls_number_restraints 0
_refine_ls_restrained_S_all 1.617
_refine_ls_R_factor_all 0.0573
_refine_ls_R_factor_gt 0.0328
_refine_ls_shift/su_max 0.001
_refine_ls_shift/su_mean 0.000
_refine_ls_structure_factor_coef Fsqd
_refine_ls_weighting_details 'calc w=1/[\s^2^(Fo^2^)+(0.0100P)^2^+0.0000P] where P=(Fo^2^+2Fc^2^)/3'
_refine_ls_weighting_scheme calc
_refine_ls_wR_factor_gt 0.0637
_refine_ls_wR_factor_ref 0.0650
_reflns_number_gt 5007
_reflns_number_total 7245
_reflns_threshold_expression >2sigma(I)
_cod_data_source_file wh5008.cif
_cod_data_source_block TR010
_cod_depositor_comments
;
The following automatic conversions were performed:
'_symmetry_cell_setting' value 'Monoclinic' changed to 'monoclinic'
according to '/home/saulius/struct/CIF-dictionaries/cif_core.dic'
dictionary named 'cif_core.dic' version 2.4.1 from 2010-06-29.

Automatic conversion script
Id: cif_fix_enum 1527 2010-12-29 10:47:43Z saulius 
;
_cod_original_sg_symbol_Hall 'P -2yc'
_cod_original_sg_symbol_H-M P2/c
_cod_database_code 2104696

loop_
_symmetry_equiv_pos_as_xyz
'x, y, z'
'-x, y, -z+1/2'
'-x, -y, -z'
'x, -y, z-1/2'

loop_
_atom_site_type_symbol
_atom_site_label
_atom_site_fract_x
_atom_site_fract_y
_atom_site_fract_z
_atom_site_U_iso_or_equiv
_atom_site_adp_type
_atom_site_calc_flag
_atom_site_refinement_flags
_atom_site_occupancy
_atom_site_disorder_assembly
_atom_site_disorder_group
Sr Sr1 0.0000 0.02754(5) 0.2500 0.01172(9) Uani d S 1 . .
Sr Sr2 0.5000 0.00893(4) 0.2500 0.01063(9) Uani d S 1 . .
Na Na1 0.00496(5) 0.76608(18) 0.47772(8) 0.0251(3) Uani d . 1 . .
Na Na2 0.0000 0.5291(2) 0.2500 0.0259(5) Uani d S 1 . .
Na Na3 0.49055(5) 0.24008(19) 0.00146(7) 0.0287(3) Uani d . 1 . .
Na Na4 0.5000 0.51130(17) 0.2500 0.0162(4) Uani d S 1 . .
Na Na5 0.25125(5) 0.26751(14) 0.49402(8) 0.0265(3) Uani d . 1 . .
Si Si1 0.18312(4) 0.01233(8) 0.28265(5) 0.00700(16) Uani d . 1 . .
Si Si2 0.37147(4) -0.00519(8) 0.02473(5) 0.00738(16) Uani d . 1 . .
Si Si3 0.38539(3) -0.28424(9) -0.14957(5) 0.00710(14) Uani d . 1 . .
Si Si4 0.11008(3) 0.28539(9) 0.14217(5) 0.00703(14) Uani d . 1 . .
Si Si5 0.37755(3) 0.28178(9) -0.14341(5) 0.00800(14) Uani d . 1 . .
Si Si6 0.12330(3) -0.28393(9) 0.15658(5) 0.00757(14) Uani d . 1 . .
Si Si7 0.31312(4) 0.01339(8) 0.21879(5) 0.00701(16) Uani d . 1 . .
Si Si8 0.12836(4) 0.01182(8) 0.47964(5) 0.00784(16) Uani d . 1 . .
O O1 0.13332(8) 0.1576(2) 0.23846(12) 0.0128(4) Uani d . 1 . .
O O2 0.24693(8) 0.0787(2) 0.24506(13) 0.0142(3) Uani d . 1 . .
O O3 0.16788(8) -0.2024(2) 0.24823(12) 0.0143(4) Uani d . 1 . .
O O4 0.18471(9) 0.0184(2) 0.40380(13) 0.0097(4) Uani d . 1 . .
O O5 0.43424(9) -0.0360(2) 0.08009(13) 0.0154(4) Uani d . 1 . .
O O6 0.36439(8) 0.2022(2) -0.03000(12) 0.0142(4) Uani d . 1 . .
O O7 0.35336(7) -0.1680(2) -0.05897(11) 0.0104(4) Uani d . 1 . .
O O8 0.31448(9) -0.0215(2) 0.09876(13) 0.0102(4) Uani d . 1 . .
O O9 0.45563(7) -0.2713(2) -0.14818(12) 0.0113(4) Uani d . 1 . .
O O10 0.35727(9) 0.50340(19) -0.14519(14) 0.0114(4) Uani d . 1 . .
O O11 0.35819(8) 0.1856(2) 0.24648(12) 0.0130(4) Uani d . 1 . .
O O12 0.03971(8) 0.2884(2) 0.14271(12) 0.0112(4) Uani d . 1 . .
O O13 0.14143(9) 0.49257(19) 0.15163(14) 0.0120(4) Uani d . 1 . .
O O14 0.13704(8) 0.1876(2) 0.04208(12) 0.0139(4) Uani d . 1 . .
O O15 0.44475(8) 0.2448(2) -0.16721(12) 0.0150(4) Uani d . 1 . .
O O16 0.32975(8) -0.1789(2) 0.27831(12) 0.0163(4) Uani d . 1 . .
O O17 0.05532(7) -0.2379(2) 0.17074(12) 0.0120(4) Uani d . 1 . .
O O18 0.14839(8) -0.1858(2) 0.05515(12) 0.0135(4) Uani d . 1 . .
O O19 0.06478(8) 0.0309(2) 0.42553(13) 0.0153(4) Uani d . 1 . .
O OW1 0.06834(13) 0.4818(3) 0.40521(18) 0.0437(7) Uani d . 1 . .
O OW2 0.43056(10) 0.5481(3) 0.09837(16) 0.0363(6) Uani d . 1 . .
O OW3 0.20059(13) 0.5272(3) 0.4135(2) 0.0520(8) Uani d . 1 . .
O OW4 0.29162(18) 0.5038(3) 0.1051(3) 0.0912(13) Uani d . 1 . .

loop_
_atom_site_aniso_label
_atom_site_aniso_U_11
_atom_site_aniso_U_22
_atom_site_aniso_U_33
_atom_site_aniso_U_12
_atom_site_aniso_U_13
_atom_site_aniso_U_23
Sr1 0.0155(2) 0.00850(16) 0.0115(2) 0.000 0.00482(16) 0.000
Sr2 0.0132(2) 0.00831(16) 0.01056(19) 0.000 0.00319(15) 0.000
Na1 0.0208(6) 0.0363(7) 0.0177(6) -0.0045(5) -0.0058(5) 0.0031(5)
Na2 0.0251(11) 0.0131(7) 0.0408(12) 0.000 0.0169(9) 0.000
Na3 0.0253(7) 0.0388(7) 0.0211(6) -0.0058(6) -0.0099(5) 0.0030(5)
Na4 0.0169(10) 0.0134(7) 0.0187(9) 0.000 0.0058(7) 0.000
Na5 0.0195(6) 0.0261(6) 0.0337(6) 0.0014(5) -0.0029(5) -0.0013(5)
Si1 0.0079(4) 0.0076(3) 0.0056(4) 0.0007(3) 0.0006(3) -0.0001(2)
Si2 0.0084(4) 0.0084(3) 0.0054(4) -0.0004(3) 0.0011(3) -0.0002(2)
Si3 0.0090(4) 0.0059(3) 0.0064(3) 0.0004(3) 0.0006(3) -0.0002(3)
Si4 0.0084(4) 0.0058(3) 0.0069(3) 0.0004(3) 0.0000(3) 0.0003(3)
Si5 0.0109(4) 0.0059(3) 0.0072(3) 0.0002(3) 0.0002(3) -0.0003(3)
Si6 0.0092(4) 0.0059(3) 0.0076(3) -0.0006(3) 0.0005(3) -0.0001(3)
Si7 0.0084(4) 0.0075(3) 0.0052(4) -0.0005(3) 0.0004(3) -0.0001(2)
Si8 0.0088(4) 0.0091(3) 0.0058(4) -0.0001(3) 0.0010(3) 0.0002(2)
O1 0.0122(9) 0.0153(8) 0.0108(9) 0.0038(7) -0.0001(7) 0.0036(7)
O2 0.0112(8) 0.0161(8) 0.0158(9) 0.0022(9) 0.0054(7) 0.0023(8)
O3 0.0184(10) 0.0108(8) 0.0131(9) 0.0014(8) -0.0060(7) -0.0022(7)
O4 0.0102(11) 0.0136(8) 0.0052(9) -0.0004(7) -0.0003(7) 0.0002(6)
O5 0.0110(11) 0.0227(9) 0.0123(10) 0.0015(8) -0.0028(8) -0.0019(7)
O6 0.0246(11) 0.0089(8) 0.0093(9) -0.0005(8) 0.0043(8) 0.0015(7)
O7 0.0093(9) 0.0119(8) 0.0103(9) -0.0006(7) 0.0028(7) -0.0037(7)
O8 0.0112(11) 0.0140(8) 0.0056(9) -0.0031(7) 0.0024(8) -0.0019(6)
O9 0.0084(9) 0.0130(8) 0.0126(9) -0.0007(7) 0.0011(7) -0.0006(7)
O10 0.0108(11) 0.0047(8) 0.0187(11) -0.0006(6) 0.0009(8) -0.0008(6)
O11 0.0161(10) 0.0149(8) 0.0080(8) -0.0061(8) 0.0012(7) -0.0017(7)
O12 0.0093(9) 0.0127(8) 0.0116(9) -0.0003(7) 0.0006(7) 0.0009(7)
O13 0.0134(12) 0.0055(8) 0.0170(10) 0.0000(7) -0.0011(8) -0.0005(6)
O14 0.0193(10) 0.0115(8) 0.0112(9) -0.0006(8) 0.0051(7) -0.0037(7)
O15 0.0141(10) 0.0136(9) 0.0174(9) 0.0030(8) 0.0032(8) -0.0020(7)
O16 0.0218(11) 0.0125(8) 0.0140(9) -0.0007(8) -0.0052(8) 0.0030(7)
O17 0.0097(9) 0.0129(8) 0.0137(9) -0.0001(7) 0.0028(7) 0.0010(7)
O18 0.0161(10) 0.0135(8) 0.0112(9) 0.0020(7) 0.0042(7) 0.0047(7)
O19 0.0081(10) 0.0256(10) 0.0121(10) 0.0026(8) -0.0009(8) 0.0015(7)
OW1 0.0469(19) 0.0475(15) 0.0359(15) -0.0135(11) -0.0092(12) -0.0018(10)
OW2 0.0307(15) 0.0438(12) 0.0334(13) 0.0082(11) -0.0079(11) 0.0022(11)
OW3 0.056(2) 0.0430(14) 0.0572(18) 0.0081(12) -0.0010(15) 0.0193(12)
OW4 0.096(3) 0.066(2) 0.106(3) -0.0153(16) -0.048(2) 0.0523(17)

loop_
_atom_type_symbol
_atom_type_description
_atom_type_scat_dispersion_real
_atom_type_scat_dispersion_imag
_atom_type_scat_source
Na Na 0.0362 0.0249 'International Tables Vol C Tables 4.2.6.8 and 6.1.1.4'
O O 0.0106 0.0060 'International Tables Vol C Tables 4.2.6.8 and 6.1.1.4'
Si Si 0.0817 0.0704 'International Tables Vol C Tables 4.2.6.8 and 6.1.1.4'
Sr Sr -1.5307 3.2498 'International Tables Vol C Tables 4.2.6.8 and 6.1.1.4'

loop_
_geom_angle_atom_site_label_1
_geom_angle_atom_site_label_2
_geom_angle_atom_site_label_3
_geom_angle_site_symmetry_1
_geom_angle_site_symmetry_3
_geom_angle
_geom_angle_publ_flag
O17 Sr1 O17 . 2 83.42(7) ?
O17 Sr1 O12 . 2 168.53(5) ?
O17 Sr1 O12 2 2 96.32(5) ?
O17 Sr1 O12 . . 96.32(5) ?
O17 Sr1 O12 2 . 168.53(5) ?
O12 Sr1 O12 2 . 86.21(7) ?
O17 Sr1 O19 . 2 84.18(5) ?
O17 Sr1 O19 2 2 96.57(5) ?
O12 Sr1 O19 2 2 107.22(5) ?
O12 Sr1 O19 . 2 72.03(5) ?
O17 Sr1 O19 . . 96.57(5) ?
O17 Sr1 O19 2 . 84.18(5) ?
O12 Sr1 O19 2 . 72.03(5) ?
O12 Sr1 O19 . . 107.22(5) ?
O19 Sr1 O19 2 . 179.01(7) ?
O17 Sr1 O1 . . 72.87(5) ?
O17 Sr1 O1 2 . 136.88(5) ?
O12 Sr1 O1 2 . 100.23(5) ?
O12 Sr1 O1 . . 52.89(5) ?
O19 Sr1 O1 2 . 115.64(5) ?
O19 Sr1 O1 . . 64.03(5) ?
O17 Sr1 O1 . 2 136.88(5) ?
O17 Sr1 O1 2 2 72.87(5) ?
O12 Sr1 O1 2 2 52.89(5) ?
O12 Sr1 O1 . 2 100.23(5) ?
O19 Sr1 O1 2 2 64.03(5) ?
O19 Sr1 O1 . 2 115.64(5) ?
O1 Sr1 O1 . 2 146.09(6) ?
O17 Sr1 Si4 . . 80.70(4) ?
O17 Sr1 Si4 2 . 162.04(4) ?
O12 Sr1 Si4 2 . 97.58(4) ?
O12 Sr1 Si4 . . 25.29(4) ?
O19 Sr1 Si4 2 . 90.13(4) ?
O19 Sr1 Si4 . . 89.34(4) ?
O1 Sr1 Si4 . . 28.35(3) ?
O1 Sr1 Si4 2 . 124.87(3) ?
O17 Sr1 Si4 . 2 162.04(4) ?
O17 Sr1 Si4 2 2 80.70(4) ?
O12 Sr1 Si4 2 2 25.29(4) ?
O12 Sr1 Si4 . 2 97.58(4) ?
O19 Sr1 Si4 2 2 89.34(4) ?
O19 Sr1 Si4 . 2 90.13(4) ?
O1 Sr1 Si4 . 2 124.87(3) ?
O1 Sr1 Si4 2 2 28.35(3) ?
Si4 Sr1 Si4 . 2 116.14(2) ?
O17 Sr1 Na2 . 1_545 41.71(4) ?
O17 Sr1 Na2 2 1_545 41.71(4) ?
O12 Sr1 Na2 2 1_545 136.89(4) ?
O12 Sr1 Na2 . 1_545 136.89(4) ?
O19 Sr1 Na2 2 1_545 90.50(4) ?
O19 Sr1 Na2 . 1_545 90.50(4) ?
O1 Sr1 Na2 . 1_545 106.95(3) ?
O1 Sr1 Na2 2 1_545 106.95(3) ?
Si4 Sr1 Na2 . 1_545 121.928(12) ?
Si4 Sr1 Na2 2 1_545 121.928(12) ?
O17 Sr1 Na2 . . 138.29(4) ?
O17 Sr1 Na2 2 . 138.29(4) ?
O12 Sr1 Na2 2 . 43.11(4) ?
O12 Sr1 Na2 . . 43.11(4) ?
O19 Sr1 Na2 2 . 89.50(4) ?
O19 Sr1 Na2 . . 89.50(4) ?
O1 Sr1 Na2 . . 73.05(3) ?
O1 Sr1 Na2 2 . 73.05(3) ?
Si4 Sr1 Na2 . . 58.072(12) ?
Si4 Sr1 Na2 2 . 58.072(12) ?
Na2 Sr1 Na2 1_545 . 180.0 ?
O15 Sr2 O15 4_556 3_655 87.05(8) ?
O15 Sr2 O9 4_556 4_556 94.08(6) ?
O15 Sr2 O9 3_655 4_556 172.08(5) ?
O15 Sr2 O9 4_556 3_655 172.08(5) ?
O15 Sr2 O9 3_655 3_655 94.08(6) ?
O9 Sr2 O9 4_556 3_655 85.88(7) ?
O15 Sr2 O5 4_556 2_655 78.69(6) ?
O15 Sr2 O5 3_655 2_655 91.38(6) ?
O9 Sr2 O5 4_556 2_655 81.17(5) ?
O9 Sr2 O5 3_655 2_655 109.09(5) ?
O15 Sr2 O5 4_556 . 91.38(6) ?
O15 Sr2 O5 3_655 . 78.69(6) ?
O9 Sr2 O5 4_556 . 109.09(5) ?
O9 Sr2 O5 3_655 . 81.17(5) ?
O5 Sr2 O5 2_655 . 166.38(7) ?
O15 Sr2 O11 4_556 2_655 138.17(5) ?
O15 Sr2 O11 3_655 2_655 77.46(5) ?
O9 Sr2 O11 4_556 2_655 96.65(5) ?
O9 Sr2 O11 3_655 2_655 49.54(5) ?
O5 Sr2 O11 2_655 2_655 63.34(5) ?
O5 Sr2 O11 . 2_655 122.35(5) ?
O15 Sr2 O11 4_556 . 77.46(5) ?
O15 Sr2 O11 3_655 . 138.17(5) ?
O9 Sr2 O11 4_556 . 49.54(5) ?
O9 Sr2 O11 3_655 . 96.65(5) ?
O5 Sr2 O11 2_655 . 122.35(5) ?
O5 Sr2 O11 . . 63.34(5) ?
O11 Sr2 O11 2_655 . 137.29(5) ?
O15 Sr2 Na4 4_556 1_545 43.53(4) ?
O15 Sr2 Na4 3_655 1_545 43.53(4) ?
O9 Sr2 Na4 4_556 1_545 137.06(4) ?
O9 Sr2 Na4 3_655 1_545 137.06(4) ?
O5 Sr2 Na4 2_655 1_545 83.19(4) ?
O5 Sr2 Na4 . 1_545 83.19(4) ?
O11 Sr2 Na4 2_655 1_545 111.35(3) ?
O11 Sr2 Na4 . 1_545 111.35(3) ?
O15 Sr2 Si3 4_556 3_655 163.23(4) ?
O15 Sr2 Si3 3_655 3_655 80.70(4) ?
O9 Sr2 Si3 4_556 3_655 96.53(4) ?
O9 Sr2 Si3 3_655 3_655 23.47(4) ?
O5 Sr2 Si3 2_655 3_655 90.13(4) ?
O5 Sr2 Si3 . 3_655 97.35(4) ?
O11 Sr2 Si3 2_655 3_655 27.30(3) ?
O11 Sr2 Si3 . 3_655 119.27(3) ?
Na4 Sr2 Si3 1_545 3_655 123.286(11) ?
O15 Sr2 Si3 4_556 4_556 80.70(4) ?
O15 Sr2 Si3 3_655 4_556 163.23(4) ?
O9 Sr2 Si3 4_556 4_556 23.47(4) ?
O9 Sr2 Si3 3_655 4_556 96.53(4) ?
O5 Sr2 Si3 2_655 4_556 97.35(4) ?
O5 Sr2 Si3 . 4_556 90.13(4) ?
O11 Sr2 Si3 2_655 4_556 119.27(3) ?
O11 Sr2 Si3 . 4_556 27.30(3) ?
Na4 Sr2 Si3 1_545 4_556 123.286(11) ?
Si3 Sr2 Si3 3_655 4_556 113.43(2) ?
O15 Sr2 Na4 4_556 . 136.47(4) ?
O15 Sr2 Na4 3_655 . 136.47(4) ?
O9 Sr2 Na4 4_556 . 42.94(4) ?
O9 Sr2 Na4 3_655 . 42.94(4) ?
O5 Sr2 Na4 2_655 . 96.81(4) ?
O5 Sr2 Na4 . . 96.81(4) ?
O11 Sr2 Na4 2_655 . 68.65(3) ?
O11 Sr2 Na4 . . 68.65(3) ?
Na4 Sr2 Na4 1_545 . 180.0 ?
Si3 Sr2 Na4 3_655 . 56.714(11) ?
Si3 Sr2 Na4 4_556 . 56.714(11) ?
O12 Na1 O17 4_566 2_565 161.65(7) ?
O12 Na1 O19 4_566 1_565 103.38(7) ?
O17 Na1 O19 2_565 1_565 94.19(7) ?
O12 Na1 O19 4_566 3_566 78.44(7) ?
O17 Na1 O19 2_565 3_566 95.21(7) ?
O19 Na1 O19 1_565 3_566 94.33(7) ?
O12 Na1 OW1 4_566 . 93.28(8) ?
O17 Na1 OW1 2_565 . 88.97(8) ?
O19 Na1 OW1 1_565 . 99.35(7) ?
O19 Na1 OW1 3_566 . 165.37(8) ?
O12 Na1 OW1 4_566 3_566 64.38(7) ?
O17 Na1 OW1 2_565 3_566 97.30(8) ?
O19 Na1 OW1 1_565 3_566 162.58(8) ?
O19 Na1 OW1 3_566 3_566 71.67(6) ?
OW1 Na1 OW1 . 3_566 93.91(8) ?
O12 Na1 O14 4_566 4_566 58.33(5) ?
O17 Na1 O14 2_565 4_566 138.67(6) ?
O19 Na1 O14 1_565 4_566 57.06(6) ?
O19 Na1 O14 3_566 4_566 114.30(7) ?
OW1 Na1 O14 . 4_566 69.88(7) ?
OW1 Na1 O14 3_566 4_566 118.53(7) ?
O12 Na1 Si4 4_566 4_566 28.53(4) ?
O17 Na1 Si4 2_565 4_566 164.86(6) ?
O19 Na1 Si4 1_565 4_566 83.19(6) ?
O19 Na1 Si4 3_566 4_566 99.85(6) ?
OW1 Na1 Si4 . 4_566 76.82(6) ?
OW1 Na1 Si4 3_566 4_566 88.94(6) ?
O14 Na1 Si4 4_566 4_566 30.45(3) ?
O12 Na1 Si8 4_566 1_565 80.31(5) ?
O17 Na1 Si8 2_565 1_565 118.03(6) ?
O19 Na1 Si8 1_565 1_565 27.36(5) ?
O19 Na1 Si8 3_566 1_565 103.98(6) ?
OW1 Na1 Si8 . 1_565 86.24(6) ?
OW1 Na1 Si8 3_566 1_565 144.65(7) ?
O14 Na1 Si8 4_566 1_565 29.80(3) ?
Si4 Na1 Si8 4_566 1_565 56.63(2) ?
O12 Na1 Si6 4_566 2_565 137.08(6) ?
O17 Na1 Si6 2_565 2_565 25.33(4) ?
O19 Na1 Si6 1_565 2_565 113.78(6) ?
O19 Na1 Si6 3_566 2_565 78.11(5) ?
OW1 Na1 Si6 . 2_565 100.82(7) ?
OW1 Na1 Si6 3_566 2_565 74.30(6) ?
O14 Na1 Si6 4_566 2_565 163.84(5) ?
Si4 Na1 Si6 4_566 2_565 162.95(4) ?
Si8 Na1 Si6 1_565 2_565 140.41(4) ?
O12 Na1 Na1 4_566 3_576 90.94(6) ?
O17 Na1 Na1 2_565 3_576 96.94(6) ?
O19 Na1 Na1 1_565 3_576 48.41(5) ?
O19 Na1 Na1 3_566 3_576 45.92(5) ?
OW1 Na1 Na1 . 3_576 147.44(7) ?
OW1 Na1 Na1 3_566 3_576 116.84(7) ?
O14 Na1 Na1 4_566 3_576 85.23(5) ?
Si4 Na1 Na1 4_566 3_576 92.46(4) ?
Si8 Na1 Na1 1_565 3_576 62.71(4) ?
Si6 Na1 Na1 2_565 3_576 97.82(5) ?
O12 Na1 Si8 4_566 3_566 100.11(6) ?
O17 Na1 Si8 2_565 3_566 70.88(5) ?
O19 Na1 Si8 1_565 3_566 101.25(6) ?
O19 Na1 Si8 3_566 3_566 24.97(5) ?
OW1 Na1 Si8 . 3_566 152.02(7) ?
OW1 Na1 Si8 3_566 3_566 70.54(6) ?
O14 Na1 Si8 4_566 3_566 137.84(5) ?
Si4 Na1 Si8 4_566 3_566 124.26(4) ?
Si8 Na1 Si8 1_565 3_566 120.06(4) ?
Si6 Na1 Si8 2_565 3_566 53.29(2) ?
Na1 Na1 Si8 3_576 3_566 57.35(3) ?
O17 Na2 O17 1_565 2_565 90.88(9) ?
O17 Na2 O12 1_565 . 90.41(6) ?
O17 Na2 O12 2_565 . 167.97(6) ?
O17 Na2 O12 1_565 2 167.97(6) ?
O17 Na2 O12 2_565 2 90.41(6) ?
O12 Na2 O12 . 2 90.82(9) ?
O17 Na2 OW1 1_565 . 98.42(7) ?
O17 Na2 OW1 2_565 . 92.13(7) ?
O12 Na2 OW1 . . 99.52(7) ?
O12 Na2 OW1 2 . 69.57(7) ?
O17 Na2 OW1 1_565 2 92.13(7) ?
O17 Na2 OW1 2_565 2 98.42(7) ?
O12 Na2 OW1 . 2 69.57(7) ?
O12 Na2 OW1 2 2 99.52(7) ?
OW1 Na2 OW1 . 2 164.97(11) ?
O17 Na2 Si6 1_565 2_565 110.85(6) ?
O17 Na2 Si6 2_565 2_565 24.94(4) ?
O12 Na2 Si6 . 2_565 145.91(5) ?
O12 Na2 Si6 2 2_565 73.92(4) ?
OW1 Na2 Si6 . 2_565 103.12(6) ?
OW1 Na2 Si6 2 2_565 82.86(6) ?
O17 Na2 Si6 1_565 1_565 24.94(4) ?
O17 Na2 Si6 2_565 1_565 110.85(6) ?
O12 Na2 Si6 . 1_565 73.92(4) ?
O12 Na2 Si6 2 1_565 145.91(5) ?
OW1 Na2 Si6 . 1_565 82.86(6) ?
OW1 Na2 Si6 2 1_565 103.12(6) ?
Si6 Na2 Si6 2_565 1_565 133.78(5) ?
O17 Na2 Si4 1_565 . 75.58(4) ?
O17 Na2 Si4 2_565 . 163.96(6) ?
O12 Na2 Si4 . . 25.26(4) ?
O12 Na2 Si4 2 . 101.06(6) ?
OW1 Na2 Si4 . . 81.60(6) ?
OW1 Na2 Si4 2 . 90.76(6) ?
Si6 Na2 Si4 2_565 . 171.01(4) ?
Si6 Na2 Si4 1_565 . 53.887(16) ?
O17 Na2 Si4 1_565 2 163.96(6) ?
O17 Na2 Si4 2_565 2 75.58(4) ?
O12 Na2 Si4 . 2 101.06(6) ?
O12 Na2 Si4 2 2 25.26(4) ?
OW1 Na2 Si4 . 2 90.76(6) ?
OW1 Na2 Si4 2 2 81.60(6) ?
Si6 Na2 Si4 2_565 2 53.887(16) ?
Si6 Na2 Si4 1_565 2 171.01(4) ?
Si4 Na2 Si4 . 2 119.01(5) ?
O17 Na2 Na1 1_565 . 93.52(6) ?
O17 Na2 Na1 2_565 . 42.48(5) ?
O12 Na2 Na1 . . 149.30(5) ?
O12 Na2 Na1 2 . 79.44(4) ?
OW1 Na2 Na1 . . 49.79(6) ?
OW1 Na2 Na1 2 . 140.51(6) ?
Si6 Na2 Na1 2_565 . 58.68(2) ?
Si6 Na2 Na1 1_565 . 98.14(3) ?
Si4 Na2 Na1 . . 128.45(2) ?
Si4 Na2 Na1 2 . 82.37(2) ?
O17 Na2 Na1 1_565 2 42.48(5) ?
O17 Na2 Na1 2_565 2 93.52(6) ?
O12 Na2 Na1 . 2 79.44(4) ?
O12 Na2 Na1 2 2 149.30(5) ?
OW1 Na2 Na1 . 2 140.51(6) ?
OW1 Na2 Na1 2 2 49.79(6) ?
Si6 Na2 Na1 2_565 2 98.14(3) ?
Si6 Na2 Na1 1_565 2 58.68(2) ?
Si4 Na2 Na1 . 2 82.37(2) ?
Si4 Na2 Na1 2 2 128.45(2) ?
Na1 Na2 Na1 . 2 122.38(6) ?
O9 Na3 O15 3_655 . 170.25(8) ?
O9 Na3 O5 3_655 3_655 94.99(7) ?
O15 Na3 O5 . 3_655 82.61(7) ?
O9 Na3 O5 3_655 . 88.52(7) ?
O15 Na3 O5 . . 101.09(7) ?
O5 Na3 O5 3_655 . 95.54(7) ?
O9 Na3 OW2 3_655 3_665 92.05(7) ?
O15 Na3 OW2 . 3_665 78.27(7) ?
O5 Na3 OW2 3_655 3_665 68.54(6) ?
O5 Na3 OW2 . 3_665 164.07(8) ?
O9 Na3 O6 3_655 . 128.58(7) ?
O15 Na3 O6 . . 59.31(5) ?
O5 Na3 O6 3_655 . 124.48(7) ?
O5 Na3 O6 . . 59.12(6) ?
OW2 Na3 O6 3_665 . 130.12(7) ?
O9 Na3 OW2 3_655 . 77.40(7) ?
O15 Na3 OW2 . . 102.56(7) ?
O5 Na3 OW2 3_655 . 164.30(8) ?
O5 Na3 OW2 . . 97.94(6) ?
OW2 Na3 OW2 3_665 . 97.72(7) ?
O6 Na3 OW2 . . 69.94(6) ?
O9 Na3 Si5 3_655 . 155.51(6) ?
O15 Na3 Si5 . . 29.64(4) ?
O5 Na3 Si5 3_655 . 109.22(6) ?
O5 Na3 Si5 . . 85.59(6) ?
OW2 Na3 Si5 3_665 . 100.04(6) ?
O6 Na3 Si5 . . 31.58(3) ?
OW2 Na3 Si5 . . 79.91(6) ?
O9 Na3 Si2 3_655 . 112.56(6) ?
O15 Na3 Si2 . . 77.11(5) ?
O5 Na3 Si2 3_655 . 108.30(6) ?
O5 Na3 Si2 . . 29.06(5) ?
OW2 Na3 Si2 3_665 . 155.38(6) ?
O6 Na3 Si2 . . 30.62(4) ?
OW2 Na3 Si2 . . 87.36(6) ?
Si5 Na3 Si2 . . 56.98(3) ?
O9 Na3 Si3 3_655 3_655 23.86(4) ?
O15 Na3 Si3 . 3_655 148.09(6) ?
O5 Na3 Si3 3_655 3_655 75.57(5) ?
O5 Na3 Si3 . 3_655 103.91(6) ?
OW2 Na3 Si3 3_665 3_655 72.23(6) ?
O6 Na3 Si3 . 3_655 152.41(5) ?
OW2 Na3 Si3 . 3_655 93.34(6) ?
Si5 Na3 Si3 . 3_655 169.12(5) ?
Si2 Na3 Si3 . 3_655 131.75(4) ?
O9 Na3 Na3 3_655 3_655 92.55(6) ?
O15 Na3 Na3 . 3_655 92.90(6) ?
O5 Na3 Na3 3_655 3_655 48.59(5) ?
O5 Na3 Na3 . 3_655 46.95(5) ?
OW2 Na3 Na3 3_665 3_655 117.13(7) ?
O6 Na3 Na3 . 3_655 91.66(6) ?
OW2 Na3 Na3 . 3_655 144.18(7) ?
Si5 Na3 Na3 . 3_655 100.59(5) ?
Si2 Na3 Na3 . 3_655 64.65(4) ?
Si3 Na3 Na3 3_655 3_655 89.89(4) ?
O9 Na3 O7 3_655 3_655 49.51(5) ?
O15 Na3 O7 . 3_655 124.63(6) ?
O5 Na3 O7 3_655 3_655 48.75(5) ?
O5 Na3 O7 . 3_655 107.41(6) ?
OW2 Na3 O7 3_665 3_655 61.95(6) ?
O6 Na3 O7 . 3_655 165.95(6) ?
OW2 Na3 O7 . 3_655 118.73(6) ?
Si5 Na3 O7 . 3_655 154.27(4) ?
Si2 Na3 O7 . 3_655 135.45(5) ?
Si3 Na3 O7 3_655 3_655 27.23(3) ?
Na3 Na3 O7 3_655 3_655 75.01(5) ?
O9 Na4 O9 4_556 3_655 91.00(8) ?
O9 Na4 O15 4_556 3_665 171.79(5) ?
O9 Na4 O15 3_655 3_665 90.43(6) ?
O9 Na4 O15 4_556 4_566 90.43(6) ?
O9 Na4 O15 3_655 4_566 171.79(5) ?
O15 Na4 O15 3_665 4_566 89.30(9) ?
O9 Na4 OW2 4_556 2_655 82.88(6) ?
O9 Na4 OW2 3_655 2_655 105.59(7) ?
O15 Na4 OW2 3_665 2_655 88.95(7) ?
O15 Na4 OW2 4_566 2_655 82.61(7) ?
O9 Na4 OW2 4_556 . 105.59(7) ?
O9 Na4 OW2 3_655 . 82.88(6) ?
O15 Na4 OW2 3_665 . 82.61(7) ?
O15 Na4 OW2 4_566 . 88.95(7) ?
OW2 Na4 OW2 2_655 . 168.15(11) ?
O9 Na4 Si3 4_556 3_655 103.54(5) ?
O9 Na4 Si3 3_655 3_655 25.64(4) ?
O15 Na4 Si3 3_665 3_655 74.82(4) ?
O15 Na4 Si3 4_566 3_655 159.95(5) ?
OW2 Na4 Si3 2_655 3_655 84.90(5) ?
OW2 Na4 Si3 . 3_655 100.79(5) ?
O9 Na4 Si3 4_556 4_556 25.64(4) ?
O9 Na4 Si3 3_655 4_556 103.54(5) ?
O15 Na4 Si3 3_665 4_556 159.95(5) ?
O15 Na4 Si3 4_566 4_556 74.82(4) ?
OW2 Na4 Si3 2_655 4_556 100.79(5) ?
OW2 Na4 Si3 . 4_556 84.90(5) ?
Si3 Na4 Si3 3_655 4_556 123.13(4) ?
O9 Na4 Si5 4_556 4_566 73.08(4) ?
O9 Na4 Si5 3_655 4_566 151.58(5) ?
O15 Na4 Si5 3_665 4_566 108.72(5) ?
O15 Na4 Si5 4_566 4_566 23.34(4) ?
OW2 Na4 Si5 2_655 4_566 95.82(6) ?
OW2 Na4 Si5 . 4_566 79.16(5) ?
Si3 Na4 Si5 3_655 4_566 176.38(4) ?
Si3 Na4 Si5 4_556 4_566 53.256(16) ?
O9 Na4 Si5 4_556 3_665 151.58(5) ?
O9 Na4 Si5 3_655 3_665 73.08(4) ?
O15 Na4 Si5 3_665 3_665 23.34(4) ?
O15 Na4 Si5 4_566 3_665 108.72(5) ?
OW2 Na4 Si5 2_655 3_665 79.16(5) ?
OW2 Na4 Si5 . 3_665 95.82(6) ?
Si3 Na4 Si5 3_655 3_665 53.256(16) ?
Si3 Na4 Si5 4_556 3_665 176.39(4) ?
Si5 Na4 Si5 4_566 3_665 130.36(4) ?
O9 Na4 Sr2 4_556 1_565 134.50(4) ?
O9 Na4 Sr2 3_655 1_565 134.50(4) ?
O15 Na4 Sr2 3_665 1_565 44.65(4) ?
O15 Na4 Sr2 4_566 1_565 44.65(4) ?
OW2 Na4 Sr2 2_655 1_565 84.08(6) ?
OW2 Na4 Sr2 . 1_565 84.08(6) ?
Si3 Na4 Sr2 3_655 1_565 118.43(2) ?
Si3 Na4 Sr2 4_556 1_565 118.43(2) ?
Si5 Na4 Sr2 4_566 1_565 65.18(2) ?
Si5 Na4 Sr2 3_665 1_565 65.18(2) ?
O9 Na4 Sr2 4_556 . 45.50(4) ?
O9 Na4 Sr2 3_655 . 45.50(4) ?
O15 Na4 Sr2 3_665 . 135.35(4) ?
O15 Na4 Sr2 4_566 . 135.35(4) ?
OW2 Na4 Sr2 2_655 . 95.92(6) ?
OW2 Na4 Sr2 . . 95.92(6) ?
Si3 Na4 Sr2 3_655 . 61.57(2) ?
Si3 Na4 Sr2 4_556 . 61.57(2) ?
Si5 Na4 Sr2 4_566 . 114.82(2) ?
Si5 Na4 Sr2 3_665 . 114.82(2) ?
Sr2 Na4 Sr2 1_565 . 180.0 ?
OW4 Na5 OW3 4_566 . 85.48(10) ?
OW4 Na5 O7 4_566 4_556 92.14(11) ?
OW3 Na5 O7 . 4_556 120.48(9) ?
OW4 Na5 O18 4_566 4_556 106.46(11) ?
OW3 Na5 O18 . 4_556 84.04(8) ?
O7 Na5 O18 4_556 4_556 150.77(7) ?
OW4 Na5 O4 4_566 . 165.05(12) ?
OW3 Na5 O4 . . 93.26(9) ?
O7 Na5 O4 4_556 . 101.27(6) ?
O18 Na5 O4 4_556 . 58.62(6) ?
OW4 Na5 O8 4_566 4_556 86.08(10) ?
OW3 Na5 O8 . 4_556 171.52(10) ?
O7 Na5 O8 4_556 4_556 59.10(6) ?
O18 Na5 O8 4_556 4_556 99.10(7) ?
O4 Na5 O8 . 4_556 95.10(6) ?
OW4 Na5 Si2 4_566 4_556 90.86(10) ?
OW3 Na5 Si2 . 4_556 149.49(8) ?
O7 Na5 Si2 4_556 4_556 29.27(4) ?
O18 Na5 Si2 4_556 4_556 125.80(5) ?
O4 Na5 Si2 . 4_556 97.59(5) ?
O8 Na5 Si2 4_556 4_556 29.93(4) ?
OW4 Na5 Si8 4_566 . 135.41(11) ?
OW3 Na5 Si8 . . 90.65(8) ?
O7 Na5 Si8 4_556 . 126.87(5) ?
O18 Na5 Si8 4_556 . 29.13(4) ?
O4 Na5 Si8 . . 29.65(4) ?
O8 Na5 Si8 4_556 . 95.91(5) ?
Si2 Na5 Si8 4_556 . 112.45(3) ?
OW4 Na5 O10 4_566 4_566 76.37(11) ?
OW3 Na5 O10 . 4_566 74.22(8) ?
O7 Na5 O10 4_556 4_566 47.86(5) ?
O18 Na5 O10 4_556 4_566 157.87(6) ?
O4 Na5 O10 . 4_566 117.65(6) ?
O8 Na5 O10 4_556 4_566 103.00(6) ?
Si2 Na5 O10 4_556 4_566 75.48(4) ?
Si8 Na5 O10 . 4_566 144.45(5) ?
OW4 Na5 O2 4_566 . 146.82(11) ?
OW3 Na5 O2 . . 82.76(8) ?
O7 Na5 O2 4_556 . 67.96(5) ?
O18 Na5 O2 4_556 . 103.04(6) ?
O4 Na5 O2 . . 47.11(5) ?
O8 Na5 O2 4_556 . 104.04(5) ?
Si2 Na5 O2 4_556 . 83.97(4) ?
Si8 Na5 O2 . . 75.78(4) ?
O10 Na5 O2 4_566 . 70.59(4) ?
OW4 Na5 O13 4_566 4_566 65.01(10) ?
OW3 Na5 O13 . 4_566 65.85(7) ?
O7 Na5 O13 4_556 4_566 156.47(6) ?
O18 Na5 O13 4_556 4_566 44.64(5) ?
O4 Na5 O13 . 4_566 100.88(6) ?
O8 Na5 O13 4_556 4_566 110.99(6) ?
Si2 Na5 O13 4_556 4_566 138.41(5) ?
Si8 Na5 O13 . 4_566 72.93(4) ?
O10 Na5 O13 4_566 4_566 125.29(4) ?
O2 Na5 O13 . 4_566 134.69(5) ?
O1 Si1 O2 . . 108.38(9) ?
O1 Si1 O3 . . 110.90(10) ?
O2 Si1 O3 . . 111.39(9) ?
O1 Si1 O4 . . 109.52(9) ?
O2 Si1 O4 . . 108.89(10) ?
O3 Si1 O4 . . 107.73(9) ?
O5 Si2 O6 . . 113.50(10) ?
O5 Si2 O7 . . 114.36(9) ?
O6 Si2 O7 . . 107.70(9) ?
O5 Si2 O8 . . 114.19(10) ?
O6 Si2 O8 . . 105.41(9) ?
O7 Si2 O8 . . 100.53(9) ?
O5 Si2 Na3 . . 52.29(7) ?
O6 Si2 Na3 . . 62.72(7) ?
O7 Si2 Na3 . . 119.55(6) ?
O8 Si2 Na3 . . 139.88(7) ?
O5 Si2 Na5 . 4 133.96(7) ?
O6 Si2 Na5 . 4 112.55(8) ?
O7 Si2 Na5 . 4 48.95(6) ?
O8 Si2 Na5 . 4 51.81(7) ?
Na3 Si2 Na5 . 4 167.16(4) ?
O9 Si3 O10 . 1_545 116.22(9) ?
O9 Si3 O11 . 4 108.61(9) ?
O10 Si3 O11 1_545 4 106.78(10) ?
O9 Si3 O7 . . 115.48(9) ?
O10 Si3 O7 1_545 . 104.33(9) ?
O11 Si3 O7 4 . 104.49(9) ?
O9 Si3 Na3 . 3_655 35.46(6) ?
O10 Si3 Na3 1_545 3_655 112.18(8) ?
O11 Si3 Na3 4 3_655 136.44(7) ?
O7 Si3 Na3 . 3_655 84.28(7) ?
O9 Si3 Na4 . 3_655 41.37(6) ?
O10 Si3 Na4 1_545 3_655 83.22(7) ?
O11 Si3 Na4 4 3_655 97.32(6) ?
O7 Si3 Na4 . 3_655 153.45(7) ?
Na3 Si3 Na4 3_655 3_655 69.42(3) ?
O9 Si3 Sr2 . 3_655 39.56(6) ?
O10 Si3 Sr2 1_545 3_655 144.02(7) ?
O11 Si3 Sr2 4 3_655 72.42(6) ?
O7 Si3 Sr2 . 3_655 110.71(6) ?
Na3 Si3 Sr2 3_655 3_655 64.72(2) ?
Na4 Si3 Sr2 3_655 3_655 61.72(2) ?
O12 Si4 O13 . . 114.71(9) ?
O12 Si4 O1 . . 106.74(9) ?
O13 Si4 O1 . . 108.17(10) ?
O12 Si4 O14 . . 114.46(10) ?
O13 Si4 O14 . . 105.44(9) ?
O1 Si4 O14 . . 106.95(9) ?
O12 Si4 Na1 . 4_565 44.85(6) ?
O13 Si4 Na1 . 4_565 117.62(8) ?
O1 Si4 Na1 . 4_565 133.03(7) ?
O14 Si4 Na1 . 4_565 71.30(7) ?
O12 Si4 Na2 . . 40.69(6) ?
O13 Si4 Na2 . . 80.40(7) ?
O1 Si4 Na2 . . 99.15(6) ?
O14 Si4 Na2 . . 149.49(7) ?
Na1 Si4 Na2 4_565 . 79.43(3) ?
O12 Si4 Sr1 . . 42.85(6) ?
O13 Si4 Sr1 . . 139.54(7) ?
O1 Si4 Sr1 . . 65.82(6) ?
O14 Si4 Sr1 . . 114.64(6) ?
Na1 Si4 Sr1 4_565 . 72.65(3) ?
Na2 Si4 Sr1 . . 62.42(2) ?
O15 Si5 O10 . . 115.18(10) ?
O15 Si5 O16 . 4 113.91(10) ?
O10 Si5 O16 . 4 103.94(10) ?
O15 Si5 O6 . . 109.86(10) ?
O10 Si5 O6 . . 106.12(9) ?
O16 Si5 O6 4 . 107.21(9) ?
O15 Si5 Na3 . . 49.70(7) ?
O10 Si5 Na3 . . 108.51(8) ?
O16 Si5 Na3 4 . 147.52(7) ?
O6 Si5 Na3 . . 64.93(7) ?
O15 Si5 Na4 . 3_665 37.33(7) ?
O10 Si5 Na4 . 3_665 79.47(7) ?
O16 Si5 Na4 4 3_665 115.74(7) ?
O6 Si5 Na4 . 3_665 133.98(7) ?
Na3 Si5 Na4 . 3_665 69.98(3) ?
O15 Si5 Sr2 . 3_655 27.28(6) ?
O10 Si5 Sr2 . 3_655 136.61(7) ?
O16 Si5 Sr2 4 3_655 89.28(6) ?
O6 Si5 Sr2 . 3_655 108.98(6) ?
Na3 Si5 Sr2 . 3_655 66.19(3) ?
Na4 Si5 Sr2 3_665 3_655 57.84(2) ?
O17 Si6 O13 . 1_545 116.59(10) ?
O17 Si6 O18 . . 112.39(10) ?
O13 Si6 O18 1_545 . 106.15(9) ?
O17 Si6 O3 . . 113.45(9) ?
O13 Si6 O3 1_545 . 102.84(10) ?
O18 Si6 O3 . . 104.21(9) ?
O17 Si6 Na1 . 2_545 39.50(6) ?
O13 Si6 Na1 1_545 2_545 106.93(8) ?
O18 Si6 Na1 . 2_545 80.37(7) ?
O3 Si6 Na1 . 2_545 147.27(7) ?
O17 Si6 Na2 . 1_545 38.61(6) ?
O13 Si6 Na2 1_545 1_545 81.22(7) ?
O18 Si6 Na2 . 1_545 142.23(7) ?
O3 Si6 Na2 . 1_545 110.19(6) ?
Na1 Si6 Na2 2_545 1_545 62.28(2) ?
O17 Si6 Sr1 . . 28.05(6) ?
O13 Si6 Sr1 1_545 . 139.58(7) ?
O18 Si6 Sr1 . . 108.07(6) ?
O3 Si6 Sr1 . . 89.02(6) ?
Na1 Si6 Sr1 2_545 . 59.34(2) ?
Na2 Si6 Sr1 1_545 . 58.52(2) ?
O16 Si7 O2 . . 109.30(9) ?
O16 Si7 O11 . . 113.03(11) ?
O2 Si7 O11 . . 108.15(9) ?
O16 Si7 O8 . . 110.26(9) ?
O2 Si7 O8 . . 108.45(10) ?
O11 Si7 O8 . . 107.54(9) ?
O19 Si8 O18 . 4_556 115.89(10) ?
O19 Si8 O14 . 4_556 112.97(10) ?
O18 Si8 O14 4_556 4_556 107.77(10) ?
O19 Si8 O4 . . 114.77(10) ?
O18 Si8 O4 4_556 . 99.13(9) ?
O14 Si8 O4 4_556 . 104.92(9) ?
O19 Si8 Na1 . 1_545 44.83(7) ?
O18 Si8 Na1 4_556 1_545 127.70(7) ?
O14 Si8 Na1 4_556 1_545 68.41(7) ?
O4 Si8 Na1 . 1_545 132.94(7) ?
O19 Si8 Na5 . . 136.01(7) ?
O18 Si8 Na5 4_556 . 49.31(6) ?
O14 Si8 Na5 4_556 . 110.99(8) ?
O4 Si8 Na5 . . 50.15(7) ?
Na1 Si8 Na5 1_545 . 176.87(4) ?
O19 Si8 Na1 . 3_566 42.41(7) ?
O18 Si8 Na1 4_556 3_566 77.04(7) ?
O14 Si8 Na1 4_556 3_566 112.92(7) ?
O4 Si8 Na1 . 3_566 141.36(7) ?
Na1 Si8 Na1 1_545 3_566 59.94(4) ?
Na5 Si8 Na1 . 3_566 118.28(3) ?
Si1 O1 Si4 . . 146.18(11) ?
Si1 O1 O12 . . 161.15(10) ?
Si4 O1 O12 . . 35.91(6) ?
Si1 O1 O2 . . 35.81(6) ?
Si4 O1 O2 . . 114.92(9) ?
O12 O1 O2 . . 150.06(8) ?
Si1 O1 O4 . . 35.33(6) ?
Si4 O1 O4 . . 167.41(11) ?
O12 O1 O4 . . 149.84(8) ?
O2 O1 O4 . . 60.05(6) ?
Si1 O1 O14 . . 111.32(9) ?
Si4 O1 O14 . . 36.61(6) ?
O12 O1 O14 . . 62.61(6) ?
O2 O1 O14 . . 88.66(7) ?
O4 O1 O14 . . 146.23(8) ?
Si1 O1 O13 . . 132.02(10) ?
Si4 O1 O13 . . 35.76(6) ?
O12 O1 O13 . . 62.22(7) ?
O2 O1 O13 . . 96.82(8) ?
O4 O1 O13 . . 131.65(9) ?
O14 O1 O13 . . 59.04(6) ?
Si1 O1 O3 . . 34.61(6) ?
Si4 O1 O3 . . 130.33(9) ?
O12 O1 O3 . . 126.55(9) ?
O2 O1 O3 . . 60.75(6) ?
O4 O1 O3 . . 59.11(6) ?
O14 O1 O3 . . 95.94(7) ?
O13 O1 O3 . . 148.27(8) ?
Si1 O1 O19 . . 83.37(7) ?
Si4 O1 O19 . . 129.37(9) ?
O12 O1 O19 . . 94.49(7) ?
O2 O1 O19 . . 115.37(7) ?
O4 O1 O19 . . 55.72(6) ?
O14 O1 O19 . . 149.01(9) ?
O13 O1 O19 . . 130.78(8) ?
O3 O1 O19 . . 80.84(6) ?
Si1 O1 Sr1 . . 116.45(8) ?
Si4 O1 Sr1 . . 85.83(7) ?
O12 O1 Sr1 . . 51.04(5) ?
O2 O1 Sr1 . . 150.36(7) ?
O4 O1 Sr1 . . 103.51(6) ?
O14 O1 Sr1 . . 98.31(7) ?
O13 O1 Sr1 . . 111.52(7) ?
O3 O1 Sr1 . . 89.78(6) ?
O19 O1 Sr1 . . 51.12(4) ?
Si1 O1 O17 . . 85.28(7) ?
Si4 O1 O17 . . 95.73(8) ?
O12 O1 O17 . . 76.21(6) ?
O2 O1 O17 . . 109.08(7) ?
O4 O1 O17 . . 96.85(7) ?
O14 O1 O17 . . 80.77(6) ?
O13 O1 O17 . . 131.48(8) ?
O3 O1 O17 . . 51.29(6) ?
O19 O1 O17 . . 73.20(6) ?
Sr1 O1 O17 . . 44.89(4) ?
Si1 O1 O18 . . 74.14(7) ?
Si4 O1 O18 . . 82.39(7) ?
O12 O1 O18 . . 90.16(6) ?
O2 O1 O18 . . 75.49(6) ?
O4 O1 O18 . . 106.16(7) ?
O14 O1 O18 . . 49.14(5) ?
O13 O1 O18 . . 107.66(7) ?
O3 O1 O18 . . 47.97(5) ?
O19 O1 O18 . . 115.58(6) ?
Sr1 O1 O18 . . 87.37(5) ?
O17 O1 O18 . . 45.93(4) ?
Si1 O2 Si7 . . 145.98(10) ?
Si1 O2 O11 . . 161.40(11) ?
Si7 O2 O11 . . 35.97(6) ?
Si1 O2 O1 . . 35.81(6) ?
Si7 O2 O1 . . 164.76(11) ?
O11 O2 O1 . . 150.90(8) ?
Si1 O2 O8 . . 134.97(10) ?
Si7 O2 O8 . . 35.94(6) ?
O11 O2 O8 . . 59.84(6) ?
O1 O2 O8 . . 129.02(9) ?
Si1 O2 O16 . . 112.40(8) ?
Si7 O2 O16 . . 35.31(5) ?
O11 O2 O16 . . 61.74(7) ?
O1 O2 O16 . . 146.97(8) ?
O8 O2 O16 . . 60.66(6) ?
Si1 O2 O4 . . 35.65(6) ?
Si7 O2 O4 . . 131.27(10) ?
O11 O2 O4 . . 125.81(9) ?
O1 O2 O4 . . 60.44(7) ?
O8 O2 O4 . . 154.69(8) ?
O16 O2 O4 . . 98.65(7) ?
Si1 O2 O3 . . 34.36(5) ?
Si7 O2 O3 . . 114.45(8) ?
O11 O2 O3 . . 148.65(8) ?
O1 O2 O3 . . 60.45(6) ?
O8 O2 O3 . . 102.70(7) ?
O16 O2 O3 . . 87.19(7) ?
O4 O2 O3 . . 59.13(6) ?
Si1 O2 Na5 . . 78.83(6) ?
Si7 O2 Na5 . . 108.75(9) ?
O11 O2 Na5 . . 84.22(6) ?
O1 O2 Na5 . . 86.47(6) ?
O8 O2 Na5 . . 143.05(8) ?
O16 O2 Na5 . . 96.33(7) ?
O4 O2 Na5 . . 45.87(5) ?
O3 O2 Na5 . . 104.63(6) ?
Si1 O3 Si6 . . 130.68(11) ?
Si1 O3 O13 . 1_545 166.22(10) ?
Si6 O3 O13 . 1_545 38.30(6) ?
Si1 O3 O18 . . 105.34(8) ?
Si6 O3 O18 . . 37.79(6) ?
O13 O3 O18 1_545 . 60.89(6) ?
Si1 O3 O4 . . 36.17(5) ?
Si6 O3 O4 . . 149.30(10) ?
O13 O3 O4 1_545 . 157.35(9) ?
O18 O3 O4 . . 140.80(8) ?
Si1 O3 O1 . . 34.49(6) ?
Si6 O3 O1 . . 97.45(9) ?
O13 O3 O1 1_545 . 135.73(9) ?
O18 O3 O1 . . 82.65(7) ?
O4 O3 O1 . . 60.06(6) ?
Si1 O3 O2 . . 34.25(6) ?
Si6 O3 O2 . . 129.11(9) ?
O13 O3 O2 1_545 . 139.12(8) ?
O18 O3 O2 . . 91.94(7) ?
O4 O3 O2 . . 59.71(6) ?
O1 O3 O2 . . 58.80(6) ?
Si1 O3 O17 . . 112.28(9) ?
Si6 O3 O17 . . 32.48(5) ?
O13 O3 O17 1_545 . 62.44(7) ?
O18 O3 O17 . . 60.69(6) ?
O4 O3 O17 . . 117.41(8) ?
O1 O3 O17 . . 78.63(7) ?
O2 O3 O17 . . 132.59(8) ?
Si1 O3 OW3 . 1_545 110.27(10) ?
Si6 O3 OW3 . 1_545 116.60(9) ?
O13 O3 OW3 1_545 1_545 83.12(8) ?
O18 O3 OW3 . 1_545 141.99(8) ?
O4 O3 OW3 . 1_545 76.71(7) ?
O1 O3 OW3 . 1_545 135.15(8) ?
O2 O3 OW3 . 1_545 110.15(9) ?
O17 O3 OW3 . 1_545 114.83(9) ?
Si1 O3 Sr1 . . 79.15(7) ?
Si6 O3 Sr1 . . 67.30(6) ?
O13 O3 Sr1 1_545 . 98.13(7) ?
O18 O3 Sr1 . . 82.73(6) ?
O4 O3 Sr1 . . 82.00(6) ?
O1 O3 Sr1 . . 49.94(5) ?
O2 O3 Sr1 . . 108.66(6) ?
O17 O3 Sr1 . . 36.31(4) ?
OW3 O3 Sr1 1_545 . 116.38(7) ?
Si1 O4 Si8 . . 128.83(13) ?
Si1 O4 O18 . 4_556 145.59(10) ?
Si8 O4 O18 . 4_556 40.16(6) ?
Si1 O4 Na5 . . 118.25(9) ?
Si8 O4 Na5 . . 100.21(8) ?
O18 O4 Na5 4_556 . 60.29(6) ?
Si1 O4 O3 . . 36.10(5) ?
Si8 O4 O3 . . 112.46(10) ?
O18 O4 O3 4_556 . 151.78(10) ?
Na5 O4 O3 . . 147.25(8) ?
Si1 O4 O14 . 4_556 134.43(10) ?
Si8 O4 O14 . 4_556 37.34(5) ?
O18 O4 O14 4_556 4_556 62.24(7) ?
Na5 O4 O14 . 4_556 107.24(8) ?
O3 O4 O14 . 4_556 100.45(7) ?
Si1 O4 O2 . . 35.46(6) ?
Si8 O4 O2 . . 161.25(12) ?
O18 O4 O2 4_556 . 141.11(8) ?
Na5 O4 O2 . . 87.02(7) ?
O3 O4 O2 . . 61.16(6) ?
O14 O4 O2 4_556 . 155.43(8) ?
Si1 O4 O1 . . 35.15(6) ?
Si8 O4 O1 . . 101.76(10) ?
O18 O4 O1 4_556 . 110.71(8) ?
Na5 O4 O1 . . 111.25(7) ?
O3 O4 O1 . . 60.83(6) ?
O14 O4 O1 4_556 . 128.32(9) ?
O2 O4 O1 . . 59.51(7) ?
Si1 O4 O19 . . 97.43(10) ?
Si8 O4 O19 . . 31.72(6) ?
O18 O4 O19 4_556 . 62.63(7) ?
Na5 O4 O19 . . 119.05(7) ?
O3 O4 O19 . . 89.70(8) ?
O14 O4 O19 4_556 . 60.31(6) ?
O2 O4 O19 . . 130.20(9) ?
O1 O4 O19 . . 71.23(7) ?
Si1 O4 OW3 . 1_545 90.50(8) ?
Si8 O4 OW3 . 1_545 91.68(8) ?
O18 O4 OW3 4_556 1_545 118.32(8) ?
Na5 O4 OW3 . 1_545 127.24(9) ?
O3 O4 OW3 . 1_545 56.47(7) ?
O14 O4 OW3 4_556 1_545 57.74(6) ?
O2 O4 OW3 . 1_545 97.69(7) ?
O1 O4 OW3 . 1_545 116.21(8) ?
O19 O4 OW3 . 1_545 97.37(8) ?
Si2 O5 Na3 . 3_655 118.80(10) ?
Si2 O5 Na3 . . 98.65(9) ?
Na3 O5 Na3 3_655 . 84.46(7) ?
Si2 O5 Sr2 . . 146.19(10) ?
Na3 O5 Sr2 3_655 . 94.51(7) ?
Na3 O5 Sr2 . . 89.61(6) ?
Si2 O5 O6 . . 33.96(6) ?
Na3 O5 O6 3_655 . 120.63(8) ?
Na3 O5 O6 . . 65.81(6) ?
Sr2 O5 O6 . . 132.64(7) ?
Si2 O5 O7 . . 33.54(6) ?
Na3 O5 O7 3_655 . 87.13(7) ?
Na3 O5 O7 . . 107.94(7) ?
Sr2 O5 O7 . . 162.45(8) ?
O6 O5 O7 . . 58.78(6) ?
Si2 O5 O8 . . 33.80(6) ?
Na3 O5 O8 3_655 . 138.76(8) ?
Na3 O5 O8 . . 121.12(8) ?
Sr2 O5 O8 . . 115.52(7) ?
O6 O5 O8 . . 58.01(6) ?
O7 O5 O8 . . 55.76(6) ?
Si2 O5 OW2 . 1_545 98.52(10) ?
Na3 O5 OW2 3_655 1_545 59.07(6) ?
Na3 O5 OW2 . 1_545 143.52(9) ?
Sr2 O5 OW2 . 1_545 93.68(7) ?
O6 O5 OW2 . 1_545 130.48(9) ?
O7 O5 OW2 . 1_545 72.18(7) ?
O8 O5 OW2 . 1_545 89.90(8) ?
Si2 O5 O11 . . 76.62(8) ?
Na3 O5 O11 3_655 . 162.81(8) ?
Na3 O5 O11 . . 101.41(6) ?
Sr2 O5 O11 . . 69.60(5) ?
O6 O5 O11 . . 76.26(6) ?
O7 O5 O11 . . 106.01(8) ?
O8 O5 O11 . . 50.80(5) ?
OW2 O5 O11 1_545 . 113.77(8) ?
Si2 O5 O15 . 3_655 160.58(10) ?
Na3 O5 O15 3_655 3_655 47.76(5) ?
Na3 O5 O15 . 3_655 93.98(7) ?
Sr2 O5 O15 . 3_655 47.87(4) ?
O6 O5 O15 . 3_655 159.00(8) ?
O7 O5 O15 . 3_655 127.88(7) ?
O8 O5 O15 . 3_655 142.98(8) ?
OW2 O5 O15 1_545 3_655 63.07(7) ?
O11 O5 O15 . 3_655 115.29(7) ?
Si2 O5 O9 . 3_655 131.74(9) ?
Na3 O5 O9 3_655 3_655 89.13(7) ?
Na3 O5 O9 . 3_655 42.05(4) ?
Sr2 O5 O9 . 3_655 47.56(4) ?
O6 O5 O9 . 3_655 98.58(7) ?
O7 O5 O9 . 3_655 149.99(8) ?
O8 O5 O9 . 3_655 131.87(7) ?
OW2 O5 O9 1_545 3_655 129.68(9) ?
O11 O5 O9 . 3_655 84.80(6) ?
O15 O5 O9 3_655 3_655 66.70(6) ?
Si2 O6 Si5 . . 133.86(10) ?
Si2 O6 O8 . . 37.52(6) ?
Si5 O6 O8 . . 154.63(10) ?
Si2 O6 O10 . . 170.34(10) ?
Si5 O6 O10 . . 36.60(5) ?
O8 O6 O10 . . 148.76(9) ?
Si2 O6 O15 . . 110.73(9) ?
Si5 O6 O15 . . 34.14(6) ?
O8 O6 O15 . . 147.91(8) ?
O10 O6 O15 . . 61.83(6) ?
Si2 O6 O16 . 4 113.21(9) ?
Si5 O6 O16 . 4 36.16(6) ?
O8 O6 O16 . 4 118.72(8) ?
O10 O6 O16 . 4 58.37(6) ?
O15 O6 O16 . 4 61.19(6) ?
Si2 O6 O7 . . 36.17(5) ?
Si5 O6 O7 . . 102.70(8) ?
O8 O6 O7 . . 57.51(6) ?
O10 O6 O7 . . 135.18(8) ?
O15 O6 O7 . . 94.18(7) ?
O16 O6 O7 4 . 77.05(6) ?
Si2 O6 O5 . . 32.54(6) ?
Si5 O6 O5 . . 126.03(10) ?
O8 O6 O5 . . 61.47(7) ?
O10 O6 O5 . . 147.63(9) ?
O15 O6 O5 . . 92.83(8) ?
O16 O6 O5 4 . 128.96(8) ?
O7 O6 O5 . . 60.88(6) ?
Si2 O6 Na3 . . 86.65(8) ?
Si5 O6 Na3 . . 83.49(7) ?
O8 O6 Na3 . . 114.20(8) ?
O10 O6 Na3 . . 92.58(7) ?
O15 O6 Na3 . . 52.31(5) ?
O16 O6 Na3 4 . 113.27(7) ?
O7 O6 Na3 . . 101.49(7) ?
O5 O6 Na3 . . 55.07(6) ?
Si2 O6 OW4 . . 112.00(9) ?
Si5 O6 OW4 . . 113.49(9) ?
O8 O6 OW4 . . 77.91(7) ?
O10 O6 OW4 . . 77.20(7) ?
O15 O6 OW4 . . 132.94(8) ?
O16 O6 OW4 4 . 116.15(9) ?
O7 O6 OW4 . . 132.44(8) ?
O5 O6 OW4 . . 113.45(8) ?
Na3 O6 OW4 . . 112.01(9) ?
Si2 O6 OW2 . . 113.28(9) ?
Si5 O6 OW2 . . 97.50(8) ?
O8 O6 OW2 . . 107.47(7) ?
O10 O6 OW2 . . 73.78(7) ?
O15 O6 OW2 . . 88.29(7) ?
O16 O6 OW2 4 . 130.94(7) ?
O7 O6 OW2 . . 147.34(8) ?
O5 O6 OW2 . . 86.49(7) ?
Na3 O6 OW2 . . 55.48(6) ?
OW4 O6 OW2 . . 57.17(8) ?
Si2 O7 Si3 . . 137.95(11) ?
Si2 O7 Na5 . 4 101.78(7) ?
Si3 O7 Na5 . 4 119.81(9) ?
Si2 O7 O8 . . 39.96(6) ?
Si3 O7 O8 . . 170.91(11) ?
Na5 O7 O8 4 . 61.99(6) ?
Si2 O7 O10 . 1_545 156.37(11) ?
Si3 O7 O10 . 1_545 37.49(5) ?
Na5 O7 O10 4 1_545 85.72(7) ?
O8 O7 O10 . 1_545 138.87(8) ?
Si2 O7 O11 . 4 133.78(9) ?
Si3 O7 O11 . 4 37.67(5) ?
Na5 O7 O11 4 4 110.10(8) ?
O8 O7 O11 . 4 151.40(9) ?
O10 O7 O11 1_545 4 60.72(6) ?
Si2 O7 O6 . . 36.13(5) ?
Si3 O7 O6 . . 123.69(8) ?
Na5 O7 O6 4 . 108.21(7) ?
O8 O7 O6 . . 60.72(6) ?
O10 O7 O6 1_545 . 160.30(8) ?
O11 O7 O6 4 . 100.64(7) ?
Si2 O7 O5 . . 32.11(6) ?
Si3 O7 O5 . . 111.82(9) ?
Na5 O7 O5 4 . 119.57(7) ?
O8 O7 O5 . . 62.33(7) ?
O10 O7 O5 1_545 . 125.29(9) ?
O11 O7 O5 4 . 130.07(8) ?
O6 O7 O5 . . 60.34(6) ?
Si2 O7 O9 . . 107.17(9) ?
Si3 O7 O9 . . 31.45(5) ?
Na5 O7 O9 4 . 146.96(8) ?
O8 O7 O9 . . 142.91(9) ?
O10 O7 O9 1_545 . 61.46(6) ?
O11 O7 O9 4 . 58.70(6) ?
O6 O7 O9 . . 104.55(7) ?
O5 O7 O9 . . 80.70(7) ?
Si2 O7 O16 . 4 87.59(7) ?
Si3 O7 O16 . 4 87.02(7) ?
Na5 O7 O16 4 4 105.57(7) ?
O8 O7 O16 . 4 101.19(7) ?
O10 O7 O16 1_545 4 112.20(7) ?
O11 O7 O16 4 4 52.53(5) ?
O6 O7 O16 . 4 51.46(5) ?
O5 O7 O16 . 4 106.30(7) ?
O9 O7 O16 . 4 91.40(6) ?
Si2 O7 OW2 . 1_545 83.34(8) ?
Si3 O7 OW2 . 1_545 86.11(8) ?
Na5 O7 OW2 4 1_545 96.34(6) ?
O8 O7 OW2 . 1_545 84.82(7) ?
O10 O7 OW2 1_545 1_545 73.51(7) ?
O11 O7 OW2 4 1_545 123.77(7) ?
O6 O7 OW2 . 1_545 117.19(8) ?
O5 O7 OW2 . 1_545 57.22(6) ?
O9 O7 OW2 . 1_545 71.96(6) ?
O16 O7 OW2 4 1_545 157.59(8) ?
Si2 O7 Na3 . 3_655 75.10(7) ?
Si3 O7 Na3 . 3_655 68.50(6) ?
Na5 O7 Na3 4 3_655 142.17(7) ?
O8 O7 Na3 . 3_655 104.43(7) ?
O10 O7 Na3 1_545 3_655 85.21(6) ?
O11 O7 Na3 4 3_655 97.05(6) ?
O6 O7 Na3 . 3_655 91.37(6) ?
O5 O7 Na3 . 3_655 44.12(5) ?
O9 O7 Na3 . 3_655 39.10(5) ?
O16 O7 Na3 4 3_655 111.87(6) ?
OW2 O7 Na3 1_545 3_655 45.92(5) ?
Si7 O8 Si2 . . 128.88(13) ?
Si7 O8 O7 . . 154.73(11) ?
Si2 O8 O7 . . 39.51(6) ?
Si7 O8 Na5 . 4 126.62(9) ?
Si2 O8 Na5 . 4 98.26(8) ?
O7 O8 Na5 . 4 58.91(6) ?
Si7 O8 O11 . . 36.11(6) ?
Si2 O8 O11 . . 97.87(9) ?
O7 O8 O11 . . 136.33(9) ?
Na5 O8 O11 4 . 162.66(8) ?
Si7 O8 O6 . . 125.70(9) ?
Si2 O8 O6 . . 37.07(5) ?
O7 O8 O6 . . 61.78(6) ?
Na5 O8 O6 4 . 106.69(7) ?
O11 O8 O6 . . 90.08(7) ?
Si7 O8 O2 . . 35.61(6) ?
Si2 O8 O2 . . 156.05(10) ?
O7 O8 O2 . . 163.80(10) ?
Na5 O8 O2 4 . 105.00(8) ?
O11 O8 O2 . . 59.84(6) ?
O6 O8 O2 . . 127.20(7) ?
Si7 O8 O16 . . 34.67(5) ?
Si2 O8 O16 . . 119.76(11) ?
O7 O8 O16 . . 123.06(8) ?
Na5 O8 O16 4 . 104.62(7) ?
O11 O8 O16 . . 61.40(7) ?
O6 O8 O16 . . 143.42(10) ?
O2 O8 O16 . . 59.68(6) ?
Si7 O8 O5 . . 99.12(10) ?
Si2 O8 O5 . . 32.01(6) ?
O7 O8 O5 . . 61.91(7) ?
Na5 O8 O5 4 . 116.38(7) ?
O11 O8 O5 . . 75.47(7) ?
O6 O8 O5 . . 60.52(6) ?
O2 O8 O5 . . 133.39(9) ?
O16 O8 O5 . . 88.75(8) ?
Si7 O8 OW4 . 1_545 96.64(9) ?
Si2 O8 OW4 . 1_545 101.89(10) ?
O7 O8 OW4 . 1_545 71.15(8) ?
Na5 O8 OW4 4 1_545 43.71(7) ?
O11 O8 OW4 . 1_545 125.87(9) ?
O6 O8 OW4 . 1_545 132.90(9) ?
O2 O8 OW4 . 1_545 98.86(9) ?
O16 O8 OW4 . 1_545 65.01(8) ?
O5 O8 OW4 . 1_545 96.74(9) ?
Si3 O9 Na3 . 3_655 120.68(9) ?
Si3 O9 Na4 . 3_655 112.99(9) ?
Na3 O9 Na4 3_655 3_655 109.69(7) ?
Si3 O9 Sr2 . 3_655 116.97(9) ?
Na3 O9 Sr2 3_655 3_655 100.69(7) ?
Na4 O9 Sr2 3_655 3_655 91.56(5) ?
Si3 O9 O11 . 4 36.53(6) ?
Na3 O9 O11 3_655 4 147.42(8) ?
Na4 O9 O11 3_655 4 102.46(7) ?
Sr2 O9 O11 3_655 4 83.26(6) ?
Si3 O9 O10 . 1_545 32.41(5) ?
Na3 O9 O10 3_655 1_545 116.52(8) ?
Na4 O9 O10 3_655 1_545 87.45(6) ?
Sr2 O9 O10 3_655 1_545 140.77(8) ?
O11 O9 O10 4 1_545 58.86(6) ?
Si3 O9 O7 . . 33.07(5) ?
Na3 O9 O7 3_655 . 91.40(7) ?
Na4 O9 O7 3_655 . 143.96(8) ?
Sr2 O9 O7 3_655 . 113.50(7) ?
O11 O9 O7 4 . 58.24(6) ?
O10 O9 O7 1_545 . 56.67(6) ?
Si3 O9 OW2 . 3_655 137.88(9) ?
Na3 O9 OW2 3_655 3_655 59.89(6) ?
Na4 O9 OW2 3_655 3_655 49.89(5) ?
Sr2 O9 OW2 3_655 3_655 102.88(6) ?
O11 O9 OW2 4 3_655 151.23(8) ?
O10 O9 OW2 1_545 3_655 106.14(7) ?
O7 O9 OW2 . 3_655 137.51(7) ?
Si3 O9 O5 . 3_655 139.32(9) ?
Na3 O9 O5 3_655 3_655 49.42(5) ?
Na4 O9 O5 3_655 3_655 106.53(6) ?
Sr2 O9 O5 3_655 3_655 51.27(4) ?
O11 O9 O5 4 3_655 125.49(7) ?
O10 O9 O5 1_545 3_655 162.56(7) ?
O7 O9 O5 . 3_655 109.35(7) ?
OW2 O9 O5 3_655 3_655 76.73(6) ?
Si3 O9 O15 . 1_545 82.76(7) ?
Na3 O9 O15 3_655 1_545 101.21(7) ?
Na4 O9 O15 3_655 1_545 44.83(4) ?
Sr2 O9 O15 3_655 1_545 135.81(6) ?
O11 O9 O15 4 1_545 97.74(6) ?
O10 O9 O15 1_545 1_545 50.63(5) ?
O7 O9 O15 . 1_545 103.82(6) ?
OW2 O9 O15 3_655 1_545 58.18(6) ?
O5 O9 O15 3_655 1_545 134.90(6) ?
Si3 O9 O9 . 2_654 127.16(11) ?
Na3 O9 O9 3_655 2_654 112.14(9) ?
Na4 O9 O9 3_655 2_654 44.50(4) ?
Sr2 O9 O9 3_655 2_654 47.06(4) ?
O11 O9 O9 4 2_654 94.34(7) ?
O10 O9 O9 1_545 2_654 120.70(7) ?
O7 O9 O9 . 2_654 150.66(8) ?
OW2 O9 O9 3_655 2_654 71.61(6) ?
O5 O9 O9 3_655 2_654 76.68(5) ?
O15 O9 O9 1_545 2_654 89.05(3) ?
Si3 O10 Si5 1_565 . 140.80(13) ?
Si3 O10 O16 1_565 4 153.11(11) ?
Si5 O10 O16 . 4 38.13(6) ?
Si3 O10 O7 1_565 1_565 38.18(5) ?
Si5 O10 O7 . 1_565 150.13(12) ?
O16 O10 O7 4 1_565 163.86(10) ?
Si3 O10 O6 1_565 . 138.79(12) ?
Si5 O10 O6 . . 37.28(6) ?
O16 O10 O6 4 . 61.30(6) ?
O7 O10 O6 1_565 . 117.76(8) ?
Si3 O10 O11 1_565 4_565 36.85(6) ?
Si5 O10 O11 . 4_565 143.16(10) ?
O16 O10 O11 4 4_565 122.12(9) ?
O7 O10 O11 1_565 4_565 59.97(6) ?
O6 O10 O11 . 4_565 175.40(10) ?
Si3 O10 O15 1_565 . 109.31(10) ?
Si5 O10 O15 . . 31.86(6) ?
O16 O10 O15 4 . 61.34(6) ?
O7 O10 O15 1_565 . 133.62(10) ?
O6 O10 O15 . . 59.51(6) ?
O11 O10 O15 4_565 . 118.61(8) ?
Si3 O10 O9 1_565 1_565 31.37(6) ?
Si5 O10 O9 . 1_565 109.45(10) ?
O16 O10 O9 4 1_565 133.99(9) ?
O7 O10 O9 1_565 1_565 61.87(6) ?
O6 O10 O9 . 1_565 116.88(9) ?
O11 O10 O9 4_565 1_565 58.61(6) ?
O15 O10 O9 . 1_565 78.30(8) ?
Si3 O10 Na5 1_565 4_565 82.45(6) ?
Si5 O10 Na5 . 4_565 129.42(9) ?
O16 O10 Na5 4 4_565 117.81(8) ?
O7 O10 Na5 1_565 4_565 46.42(5) ?
O6 O10 Na5 . 4_565 95.04(6) ?
O11 O10 Na5 4_565 4_565 85.93(5) ?
O15 O10 Na5 . 4_565 152.56(8) ?
O9 O10 Na5 1_565 4_565 108.20(6) ?
Si3 O10 Na4 1_565 3_665 69.77(7) ?
Si5 O10 Na4 . 3_665 73.80(7) ?
O16 O10 Na4 4 3_665 91.32(6) ?
O7 O10 Na4 1_565 3_665 104.47(7) ?
O6 O10 Na4 . 3_665 100.05(7) ?
O11 O10 Na4 4_565 3_665 77.21(6) ?
O15 O10 Na4 . 3_665 42.76(5) ?
O9 O10 Na4 1_565 3_665 42.66(5) ?
Na5 O10 Na4 4_565 3_665 150.86(5) ?
Si7 O11 Si3 . 4_556 135.83(11) ?
Si7 O11 O7 . 4_556 98.00(8) ?
Si3 O11 O7 4_556 4_556 37.85(5) ?
Si7 O11 O2 . . 35.89(6) ?
Si3 O11 O2 4_556 . 116.62(9) ?
O7 O11 O2 4_556 . 84.92(7) ?
Si7 O11 O8 . . 36.36(6) ?
Si3 O11 O8 4_556 . 170.67(10) ?
O7 O11 O8 4_556 . 134.04(8) ?
O2 O11 O8 . . 60.32(6) ?
Si7 O11 O9 . 4_556 142.93(10) ?
Si3 O11 O9 4_556 4_556 34.86(6) ?
O7 O11 O9 4_556 4_556 63.06(6) ?
O2 O11 O9 . 4_556 147.98(8) ?
O8 O11 O9 . 4_556 144.30(9) ?
Si7 O11 O10 . 4_566 137.21(10) ?
Si3 O11 O10 4_556 4_566 36.37(6) ?
O7 O11 O10 4_556 4_566 59.31(6) ?
O2 O11 O10 . 4_566 102.35(8) ?
O8 O11 O10 . 4_566 150.56(9) ?
O9 O11 O10 4_556 4_566 62.53(7) ?
Si7 O11 O16 . . 33.41(6) ?
Si3 O11 O16 4_556 . 110.66(8) ?
O7 O11 O16 4_556 . 77.07(6) ?
O2 O11 O16 . . 59.38(6) ?
O8 O11 O16 . . 60.02(6) ?
O9 O11 O16 4_556 . 109.56(8) ?
O10 O11 O16 4_566 . 134.70(8) ?
Si7 O11 OW4 . . 96.77(10) ?
Si3 O11 OW4 4_556 . 110.00(10) ?
O7 O11 OW4 4_556 . 124.92(9) ?
O2 O11 OW4 . . 77.23(9) ?
O8 O11 OW4 . . 78.42(8) ?
O9 O11 OW4 4_556 . 120.29(9) ?
O10 O11 OW4 4_566 . 74.30(8) ?
O16 O11 OW4 . . 130.15(9) ?
Si7 O11 O5 . . 79.99(7) ?
Si3 O11 O5 4_556 . 126.20(9) ?
O7 O11 O5 4_556 . 134.60(8) ?
O2 O11 O5 . . 112.80(7) ?
O8 O11 O5 . . 53.73(6) ?
O9 O11 O5 4_556 . 91.46(7) ?
O10 O11 O5 4_566 . 142.37(8) ?
O16 O11 O5 . . 77.59(6) ?
OW4 O11 O5 . . 100.17(9) ?
Si7 O11 Sr2 . . 107.72(8) ?
Si3 O11 Sr2 4_556 . 80.28(7) ?
O7 O11 Sr2 4_556 . 92.80(6) ?
O2 O11 Sr2 . . 141.87(7) ?
O8 O11 Sr2 . . 97.23(6) ?
O9 O11 Sr2 4_556 . 47.20(4) ?
O10 O11 Sr2 4_566 . 109.05(7) ?
O16 O11 Sr2 . . 82.97(6) ?
OW4 O11 Sr2 . . 131.56(8) ?
O5 O11 Sr2 . . 47.06(4) ?
Si4 O12 Na1 . 4_565 106.62(8) ?
Si4 O12 Na2 . . 114.05(9) ?
Na1 O12 Na2 4_565 . 123.88(8) ?
Si4 O12 Sr1 . . 111.86(8) ?
Na1 O12 Sr1 4_565 . 107.72(7) ?
Na2 O12 Sr1 . . 91.49(6) ?
Si4 O12 O1 . . 37.35(6) ?
Na1 O12 O1 4_565 . 129.72(8) ?
Na2 O12 O1 . . 105.74(7) ?
Sr1 O12 O1 . . 76.07(6) ?
Si4 O12 O13 . . 33.13(5) ?
Na1 O12 O13 4_565 . 112.11(8) ?
Na2 O12 O13 . . 86.20(6) ?
Sr1 O12 O13 . . 133.23(8) ?
O1 O12 O13 . . 59.93(6) ?
Si4 O12 O14 . . 33.47(6) ?
Na1 O12 O14 4_565 . 74.52(6) ?
Na2 O12 O14 . . 143.58(8) ?
Sr1 O12 O14 . . 113.85(7) ?
O1 O12 O14 . . 59.64(6) ?
O13 O12 O14 . . 57.42(6) ?
Si4 O12 OW1 . 2 148.47(10) ?
Na1 O12 OW1 4_565 2 67.59(7) ?
Na2 O12 OW1 . 2 57.36(6) ?
Sr1 O12 OW1 . 2 99.09(7) ?
O1 O12 OW1 . 2 162.68(9) ?
O13 O12 OW1 . 2 117.97(8) ?
O14 O12 OW1 . 2 135.75(8) ?
Si4 O12 O19 . 2 137.86(9) ?
Na1 O12 O19 4_565 2 53.44(6) ?
Na2 O12 O19 . 2 107.03(7) ?
Sr1 O12 O19 . 2 56.78(5) ?
O1 O12 O19 . 2 122.05(7) ?
O13 O12 O19 . 2 164.19(8) ?
O14 O12 O19 . 2 108.71(7) ?
OW1 O12 O19 2 2 65.26(7) ?
Si4 O12 O17 . 1_565 85.11(7) ?
Na1 O12 O17 4_565 1_565 107.20(7) ?
Na2 O12 O17 . 1_565 43.89(4) ?
Sr1 O12 O17 . 1_565 134.16(6) ?
O1 O12 O17 . 1_565 102.70(7) ?
O13 O12 O17 . 1_565 51.99(5) ?
O14 O12 O17 . 1_565 103.41(6) ?
OW1 O12 O17 2 1_565 68.46(6) ?
O19 O12 O17 2 1_565 133.71(7) ?
Si4 O12 O12 . 2 124.00(10) ?
Na1 O12 O12 4_565 2 128.38(9) ?
Na2 O12 O12 . 2 44.59(4) ?
Sr1 O12 O12 . 2 46.89(4) ?
O1 O12 O12 . 2 91.66(7) ?
O13 O12 O12 . 2 115.63(8) ?
O14 O12 O12 . 2 150.66(9) ?
OW1 O12 O12 2 2 73.57(7) ?
O19 O12 O12 2 2 80.17(6) ?
O17 O12 O12 1_565 2 87.87(4) ?
Si4 O12 Na1 . 2 104.61(7) ?
Na1 O12 Na1 4_565 2 71.30(5) ?
Na2 O12 Na1 . 2 62.40(4) ?
Sr1 O12 Na1 . 2 141.68(6) ?
O1 O12 Na1 . 2 135.34(7) ?
O13 O12 Na1 . 2 75.90(5) ?
O14 O12 Na1 . 2 102.92(6) ?
OW1 O12 Na1 2 2 43.86(5) ?
O19 O12 Na1 2 2 102.20(6) ?
O17 O12 Na1 1_565 2 37.28(4) ?
O12 O12 Na1 2 2 102.28(4) ?
Si4 O13 Si6 . 1_565 139.85(14) ?
Si4 O13 O3 . 1_565 152.07(11) ?
Si6 O13 O3 1_565 1_565 38.87(6) ?
Si4 O13 O14 . . 37.54(6) ?
Si6 O13 O14 1_565 . 145.00(12) ?
O3 O13 O14 1_565 . 168.19(10) ?
Si4 O13 O18 . 1_565 140.93(12) ?
Si6 O13 O18 1_565 1_565 37.10(5) ?
O3 O13 O18 1_565 1_565 60.21(6) ?
O14 O13 O18 . 1_565 116.19(9) ?
Si4 O13 O1 . . 36.08(6) ?
Si6 O13 O1 1_565 . 145.56(10) ?
O3 O13 O1 1_565 . 123.24(9) ?
O14 O13 O1 . . 60.38(6) ?
O18 O13 O1 1_565 . 176.54(9) ?
Si4 O13 O12 . . 32.17(6) ?
Si6 O13 O12 1_565 . 107.73(10) ?
O3 O13 O12 1_565 . 130.27(9) ?
O14 O13 O12 . . 61.53(6) ?
O18 O13 O12 1_565 . 120.62(9) ?
O1 O13 O12 . . 57.85(6) ?
Si4 O13 O17 . 1_565 109.02(10) ?
Si6 O13 O17 1_565 1_565 31.17(6) ?
O3 O13 O17 1_565 1_565 61.26(6) ?
O14 O13 O17 . 1_565 128.19(10) ?
O18 O13 O17 1_565 1_565 60.09(6) ?
O1 O13 O17 . 1_565 121.19(8) ?
O12 O13 O17 . 1_565 76.87(7) ?
Si4 O13 OW4 . . 115.46(9) ?
Si6 O13 OW4 1_565 . 103.46(9) ?
O3 O13 OW4 1_565 . 82.23(8) ?
O14 O13 OW4 . . 86.04(8) ?
O18 O13 OW4 1_565 . 79.15(7) ?
O1 O13 OW4 . . 100.73(8) ?
O12 O13 OW4 . . 146.64(8) ?
O17 O13 OW4 1_565 . 134.56(7) ?
Si4 O13 Na2 . . 72.39(7) ?
Si6 O13 Na2 1_565 . 71.40(7) ?
O3 O13 Na2 1_565 . 86.77(6) ?
O14 O13 Na2 . . 105.03(7) ?
O18 O13 Na2 1_565 . 101.31(7) ?
O1 O13 Na2 . . 79.61(6) ?
O12 O13 Na2 . . 43.52(5) ?
O17 O13 Na2 1_565 . 41.87(5) ?
OW4 O13 Na2 . . 167.03(9) ?
Si4 O13 OW3 . 4_565 94.27(8) ?
Si6 O13 OW3 1_565 4_565 100.42(8) ?
O3 O13 OW3 1_565 4_565 113.65(7) ?
O14 O13 OW3 . 4_565 57.52(6) ?
O18 O13 OW3 1_565 4_565 63.52(6) ?
O1 O13 OW3 . 4_565 113.54(7) ?
O12 O13 OW3 . 4_565 107.07(8) ?
O17 O13 OW3 1_565 4_565 114.29(8) ?
OW4 O13 OW3 . 4_565 54.94(8) ?
Na2 O13 OW3 . 4_565 136.94(8) ?
Si4 O13 Na5 . 4_565 131.39(8) ?
Si6 O13 Na5 1_565 4_565 75.92(6) ?
O3 O13 Na5 1_565 4_565 76.02(6) ?
O14 O13 Na5 . 4_565 93.86(6) ?
O18 O13 Na5 1_565 4_565 43.26(5) ?
O1 O13 Na5 . 4_565 135.67(7) ?
O12 O13 Na5 . 4_565 143.05(8) ?
O17 O13 Na5 1_565 4_565 103.13(5) ?
OW4 O13 Na5 . 4_565 37.92(5) ?
Na2 O13 Na5 . 4_565 144.55(5) ?
OW3 O13 Na5 4_565 4_565 38.43(5) ?
Si8 O14 Si4 4 . 137.10(11) ?
Si8 O14 O13 4 . 174.04(10) ?
Si4 O14 O13 . . 37.02(6) ?
Si8 O14 O4 4 4 37.75(6) ?
Si4 O14 O4 . 4 169.87(10) ?
O13 O14 O4 . 4 148.19(9) ?
Si8 O14 O1 4 . 115.36(9) ?
Si4 O14 O1 . . 36.44(6) ?
O13 O14 O1 . . 60.58(6) ?
O4 O14 O1 4 . 133.62(9) ?
Si8 O14 O18 4 . 36.07(6) ?
Si4 O14 O18 . . 113.65(8) ?
O13 O14 O18 . . 141.57(8) ?
O4 O14 O18 4 . 56.89(6) ?
O1 O14 O18 . . 82.07(6) ?
Si8 O14 O19 4 4 32.77(6) ?
Si4 O14 O19 . 4 118.47(10) ?
O13 O14 O19 . 4 143.84(9) ?
O4 O14 O19 4 4 61.87(7) ?
O1 O14 O19 . 4 119.06(8) ?
O18 O14 O19 . 4 61.47(6) ?
Si8 O14 O12 4 . 113.30(9) ?
Si4 O14 O12 . . 32.07(6) ?
O13 O14 O12 . . 61.05(6) ?
O4 O14 O12 4 . 149.29(9) ?
O1 O14 O12 . . 57.75(6) ?
O18 O14 O12 . . 107.76(7) ?
O19 O14 O12 4 . 87.53(7) ?
Si8 O14 OW3 4 4_565 109.13(8) ?
Si4 O14 OW3 . 4_565 112.39(9) ?
O13 O14 OW3 . 4_565 76.33(7) ?
O4 O14 OW3 4 4_565 75.60(7) ?
O1 O14 OW3 . 4_565 130.63(9) ?
O18 O14 OW3 . 4_565 130.38(8) ?
O19 O14 OW3 4 4_565 109.83(8) ?
O12 O14 OW3 . 4_565 121.04(8) ?
Si8 O14 Na1 4 4_565 81.79(8) ?
Si4 O14 Na1 . 4_565 78.24(7) ?
O13 O14 Na1 . 4_565 94.68(7) ?
O4 O14 Na1 4 4_565 106.42(7) ?
O1 O14 Na1 . 4_565 102.36(7) ?
O18 O14 Na1 . 4_565 102.31(7) ?
O19 O14 Na1 4 4_565 49.18(6) ?
O12 O14 Na1 . 4_565 47.15(5) ?
OW3 O14 Na1 4_565 4_565 104.12(8) ?
Si8 O14 OW1 4 4_565 106.32(9) ?
Si4 O14 OW1 . 4_565 88.49(8) ?
O13 O14 OW1 . 4_565 74.51(7) ?
O4 O14 OW1 4 4_565 101.37(7) ?
O1 O14 OW1 . 4_565 124.93(8) ?
O18 O14 OW1 . 4_565 141.15(8) ?
O19 O14 OW1 4 4_565 80.09(7) ?
O12 O14 OW1 . 4_565 73.84(7) ?
OW3 O14 OW1 4_565 4_565 55.99(8) ?
Na1 O14 OW1 4_565 4_565 49.28(6) ?
Si5 O15 Na4 . 3_665 119.33(9) ?
Si5 O15 Na3 . . 100.66(8) ?
Na4 O15 Na3 3_665 . 103.18(7) ?
Si5 O15 Sr2 . 3_655 135.65(10) ?
Na4 O15 Sr2 3_665 3_655 91.82(6) ?
Na3 O15 Sr2 . 3_655 101.78(7) ?
Si5 O15 O6 . . 36.00(6) ?
Na4 O15 O6 3_665 . 141.03(8) ?
Na3 O15 O6 . . 68.38(6) ?
Sr2 O15 O6 3_655 . 126.93(8) ?
Si5 O15 O16 . 4 33.70(6) ?
Na4 O15 O16 3_665 4 120.35(8) ?
Na3 O15 O16 . 4 127.49(8) ?
Sr2 O15 O16 3_655 4 104.48(7) ?
O6 O15 O16 . 4 59.43(6) ?
Si5 O15 O10 . . 32.96(5) ?
Na4 O15 O10 3_665 . 87.75(6) ?
Na3 O15 O10 . . 100.84(8) ?
Sr2 O15 O10 3_655 . 156.86(9) ?
O6 O15 O10 . . 58.65(6) ?
O16 O15 O10 4 . 56.82(6) ?
Si5 O15 OW2 . 3_665 133.48(9) ?
Na4 O15 OW2 3_665 3_665 49.98(5) ?
Na3 O15 OW2 . 3_665 54.67(6) ?
Sr2 O15 OW2 3_655 3_665 90.43(6) ?
O6 O15 OW2 . 3_665 117.43(8) ?
O16 O15 OW2 4 3_665 163.12(8) ?
O10 O15 OW2 . 3_665 106.71(8) ?
Si5 O15 O5 . 3_655 142.46(9) ?
Na4 O15 O5 3_665 3_655 92.69(6) ?
Na3 O15 O5 . 3_655 49.62(5) ?
Sr2 O15 O5 3_655 3_655 53.43(4) ?
O6 O15 O5 . 3_655 106.62(7) ?
O16 O15 O5 4 3_655 142.51(8) ?
O10 O15 O5 . 3_655 149.71(8) ?
OW2 O15 O5 3_665 3_655 53.70(6) ?
Si5 O15 O15 . 2_654 149.81(12) ?
Na4 O15 O15 3_665 2_654 45.35(4) ?
Na3 O15 O15 . 2_654 108.10(9) ?
Sr2 O15 O15 3_655 2_654 46.47(4) ?
O6 O15 O15 . 2_654 172.59(7) ?
O16 O15 O15 4 2_654 122.99(9) ?
O10 O15 O15 . 2_654 128.76(6) ?
OW2 O15 O15 3_665 2_654 62.54(6) ?
O5 O15 O15 3_655 2_654 67.05(6) ?
Si5 O15 O9 . 1_565 83.47(7) ?
Na4 O15 O9 3_665 1_565 44.74(4) ?
Na3 O15 O9 . 1_565 85.36(6) ?
Sr2 O15 O9 3_655 1_565 135.97(6) ?
O6 O15 O9 . 1_565 96.31(6) ?
O16 O15 O9 4 1_565 104.83(6) ?
O10 O15 O9 . 1_565 51.06(5) ?
OW2 O15 O9 3_665 1_565 58.35(5) ?
O5 O15 O9 3_655 1_565 111.53(6) ?
O15 O15 O9 2_654 1_565 89.80(3) ?
Si5 O15 OW2 . 4_565 93.54(8) ?
Na4 O15 OW2 3_665 4_565 46.67(5) ?
Na3 O15 OW2 . 4_565 149.53(8) ?
Sr2 O15 OW2 3_655 4_565 85.90(6) ?
O6 O15 OW2 . 4_565 129.53(8) ?
O16 O15 OW2 4 4_565 77.25(7) ?
O10 O15 OW2 . 4_565 77.02(7) ?
OW2 O15 OW2 3_665 4_565 96.31(7) ?
O5 O15 OW2 3_655 4_565 123.77(7) ?
O15 O15 OW2 2_654 4_565 56.73(6) ?
O9 O15 OW2 1_565 4_565 69.52(5) ?
Si7 O16 Si5 . 4_556 145.32(12) ?
Si7 O16 O10 . 4_556 173.78(11) ?
Si5 O16 O10 4_556 4_556 37.92(6) ?
Si7 O16 O2 . . 35.40(6) ?
Si5 O16 O2 4_556 . 148.90(10) ?
O10 O16 O2 4_556 . 147.11(9) ?
Si7 O16 O6 . 4_556 125.64(9) ?
Si5 O16 O6 4_556 4_556 36.63(5) ?
O10 O16 O6 4_556 4_556 60.33(6) ?
O2 O16 O6 . 4_556 112.50(8) ?
Si7 O16 O8 . . 35.07(5) ?
Si5 O16 O8 4_556 . 145.00(11) ?
O10 O16 O8 4_556 . 138.71(9) ?
O2 O16 O8 . . 59.66(6) ?
O6 O16 O8 4_556 . 157.15(8) ?
Si7 O16 O11 . . 33.56(6) ?
Si5 O16 O11 4_556 . 111.80(9) ?
O10 O16 O11 4_556 . 149.29(9) ?
O2 O16 O11 . . 58.88(6) ?
O6 O16 O11 4_556 . 98.67(7) ?
O8 O16 O11 . . 58.58(6) ?
Si7 O16 O15 . 4_556 118.58(9) ?
Si5 O16 O15 4_556 4_556 32.40(6) ?
O10 O16 O15 4_556 4_556 61.84(7) ?
O2 O16 O15 . 4_556 146.08(9) ?
O6 O16 O15 4_556 4_556 59.38(6) ?
O8 O16 O15 . 4_556 113.62(8) ?
O11 O16 O15 . 4_556 88.60(7) ?
Si7 O16 O7 . 4_556 74.20(7) ?
Si5 O16 O7 4_556 4_556 79.97(7) ?
O10 O16 O7 4_556 4_556 111.67(7) ?
O2 O16 O7 . 4_556 71.98(6) ?
O6 O16 O7 4_556 4_556 51.49(5) ?
O8 O16 O7 . 4_556 107.23(7) ?
O11 O16 O7 . 4_556 50.40(5) ?
O15 O16 O7 4_556 4_556 79.95(6) ?
Si7 O16 OW4 . 1_545 100.22(9) ?
Si5 O16 OW4 4_556 1_545 106.85(9) ?
O10 O16 OW4 4_556 1_545 74.08(7) ?
O2 O16 OW4 . 1_545 100.96(9) ?
O6 O16 OW4 4_556 1_545 133.69(8) ?
O8 O16 OW4 . 1_545 68.34(7) ?
O11 O16 OW4 . 1_545 126.39(8) ?
O15 O16 OW4 4_556 1_545 106.76(9) ?
O7 O16 OW4 4_556 1_545 172.93(9) ?
Si7 O16 Sr2 . . 83.06(7) ?
Si5 O16 Sr2 4_556 . 67.12(6) ?
O10 O16 Sr2 4_556 . 96.63(7) ?
O2 O16 Sr2 . . 114.87(6) ?
O6 O16 Sr2 4_556 . 82.70(6) ?
O8 O16 Sr2 . . 82.23(6) ?
O11 O16 Sr2 . . 56.26(5) ?
O15 O16 Sr2 4_556 . 35.81(4) ?
O7 O16 Sr2 4_556 . 72.33(4) ?
OW4 O16 Sr2 1_545 . 111.72(8) ?
Si6 O17 Na2 . 1_545 116.45(9) ?
Si6 O17 Na1 . 2_545 115.17(9) ?
Na2 O17 Na1 1_545 2_545 95.27(7) ?
Si6 O17 Sr1 . . 134.69(9) ?
Na2 O17 Sr1 1_545 . 92.85(6) ?
Na1 O17 Sr1 2_545 . 93.96(6) ?
Si6 O17 O18 . . 34.53(6) ?
Na2 O17 O18 1_545 . 143.17(8) ?
Na1 O17 O18 2_545 . 87.02(7) ?
Sr1 O17 O18 . . 123.73(7) ?
Si6 O17 O3 . . 34.07(6) ?
Na2 O17 O3 1_545 . 113.50(7) ?
Na1 O17 O3 2_545 . 144.73(8) ?
Sr1 O17 O3 . . 104.04(7) ?
O18 O17 O3 . . 57.74(6) ?
Si6 O17 O13 . 1_545 32.23(5) ?
Na2 O17 O13 1_545 1_545 86.96(6) ?
Na1 O17 O13 2_545 1_545 108.28(8) ?
Sr1 O17 O13 . 1_545 157.69(8) ?
O18 O17 O13 . 1_545 57.80(6) ?
O3 O17 O13 . 1_545 56.30(6) ?
Si6 O17 O17 . 2 145.79(11) ?
Na2 O17 O17 1_545 2 44.56(5) ?
Na1 O17 O17 2_545 2 96.73(8) ?
Sr1 O17 O17 . 2 48.29(4) ?
O18 O17 O17 . 2 171.25(6) ?
O3 O17 O17 . 2 117.94(8) ?
O13 O17 O17 1_545 2 127.61(6) ?
Si6 O17 O12 . 1_545 83.12(7) ?
Na2 O17 O12 1_545 1_545 45.70(4) ?
Na1 O17 O12 2_545 1_545 82.26(6) ?
Sr1 O17 O12 . 1_545 137.22(6) ?
O18 O17 O12 . 1_545 98.72(6) ?
O3 O17 O12 . 1_545 103.00(6) ?
O13 O17 O12 1_545 1_545 51.13(5) ?
O17 O17 O12 2 1_545 89.64(4) ?
Si6 O17 O1 . . 73.14(7) ?
Na2 O17 O1 1_545 . 137.24(7) ?
Na1 O17 O1 2_545 . 119.09(7) ?
Sr1 O17 O1 . . 62.25(4) ?
O18 O17 O1 . . 68.51(6) ?
O3 O17 O1 . . 50.07(5) ?
O13 O17 O1 1_545 . 103.67(7) ?
O17 O17 O1 2 . 102.80(5) ?
O12 O17 O1 1_545 . 153.07(7) ?
Si6 O17 O19 . 2 143.28(9) ?
Na2 O17 O19 1_545 2 97.45(6) ?
Na1 O17 O19 2_545 2 43.68(5) ?
Sr1 O17 O19 . 2 50.31(4) ?
O18 O17 O19 . 2 108.89(7) ?
O3 O17 O19 . 2 141.73(7) ?
O13 O17 O19 1_545 2 151.79(8) ?
O17 O17 O19 2 2 69.41(5) ?
O12 O17 O19 1_545 2 114.87(6) ?
O1 O17 O19 . 2 91.95(6) ?
Si8 O18 Si6 4 . 136.70(11) ?
Si8 O18 O4 4 4 40.72(6) ?
Si6 O18 O4 . 4 176.78(10) ?
Si8 O18 Na5 4 4 101.56(8) ?
Si6 O18 Na5 . 4 121.18(9) ?
O4 O18 Na5 4 4 61.09(6) ?
Si8 O18 O3 4 . 132.38(9) ?
Si6 O18 O3 . . 37.99(6) ?
O4 O18 O3 4 . 140.73(9) ?
Na5 O18 O3 4 . 101.07(8) ?
Si8 O18 O13 4 1_545 158.64(11) ?
Si6 O18 O13 . 1_545 36.75(5) ?
O4 O18 O13 4 1_545 146.46(8) ?
Na5 O18 O13 4 1_545 92.10(7) ?
O3 O18 O13 . 1_545 58.90(6) ?
Si8 O18 O14 4 . 36.16(6) ?
Si6 O18 O14 . . 115.92(8) ?
O4 O18 O14 4 . 60.87(6) ?
Na5 O18 O14 4 . 106.81(7) ?
O3 O18 O14 . . 96.99(7) ?
O13 O18 O14 1_545 . 152.36(8) ?
Si8 O18 O17 4 . 104.89(9) ?
Si6 O18 O17 . . 33.08(6) ?
O4 O18 O17 4 . 144.98(9) ?
Na5 O18 O17 4 . 153.50(8) ?
O3 O18 O17 . . 61.57(6) ?
O13 O18 O17 1_545 . 62.11(6) ?
O14 O18 O17 . . 95.67(7) ?
Si8 O18 O19 4 4 31.38(6) ?
Si6 O18 O19 . 4 116.11(9) ?
O4 O18 O19 4 4 62.59(7) ?
Na5 O18 O19 4 4 119.75(7) ?
O3 O18 O19 . 4 136.81(8) ?
O13 O18 O19 1_545 4 127.26(9) ?
O14 O18 O19 . 4 59.90(6) ?
O17 O18 O19 . 4 83.50(7) ?
Si8 O18 OW3 4 4 106.71(9) ?
Si6 O18 OW3 . 4 107.97(8) ?
O4 O18 OW3 4 4 75.24(7) ?
Na5 O18 OW3 4 4 45.85(6) ?
O3 O18 OW3 . 4 119.08(8) ?
O13 O18 OW3 1_545 4 71.43(7) ?
O14 O18 OW3 . 4 136.11(7) ?
O17 O18 OW3 . 4 122.37(8) ?
O19 O18 OW3 4 4 100.39(8) ?
Si8 O18 OW1 4 4 88.45(8) ?
Si6 O18 OW1 . 4 92.03(8) ?
O4 O18 OW1 4 4 89.82(7) ?
Na5 O18 OW1 4 4 97.94(7) ?
O3 O18 OW1 . 4 128.73(8) ?
O13 O18 OW1 1_545 4 73.31(7) ?
O14 O18 OW1 . 4 122.04(8) ?
O17 O18 OW1 . 4 81.19(7) ?
O19 O18 OW1 4 4 62.26(6) ?
OW3 O18 OW1 4 4 53.22(7) ?
Si8 O18 O1 4 . 83.05(7) ?
Si6 O18 O1 . . 70.39(6) ?
O4 O18 O1 4 . 106.59(7) ?
Na5 O18 O1 4 . 120.09(7) ?
O3 O18 O1 . . 49.38(5) ?
O13 O18 O1 1_545 . 104.33(6) ?
O14 O18 O1 . . 48.79(5) ?
O17 O18 O1 . . 65.56(5) ?
O19 O18 O1 4 . 94.72(6) ?
OW3 O18 O1 4 . 163.56(9) ?
OW1 O18 O1 4 . 141.96(8) ?
Si8 O19 Na1 . 1_545 107.80(9) ?
Si8 O19 Na1 . 3_566 112.62(10) ?
Na1 O19 Na1 1_545 3_566 85.67(7) ?
Si8 O19 O14 . 4_556 34.26(6) ?
Na1 O19 O14 1_545 4_556 73.76(6) ?
Na1 O19 O14 3_566 4_556 113.74(8) ?
Si8 O19 Sr1 . . 146.93(10) ?
Na1 O19 Sr1 1_545 . 87.61(6) ?
Na1 O19 Sr1 3_566 . 97.24(7) ?
O14 O19 Sr1 4_556 . 141.83(8) ?
Si8 O19 O4 . . 33.51(6) ?
Na1 O19 O4 1_545 . 124.77(8) ?
Na1 O19 O4 3_566 . 135.50(9) ?
O14 O19 O4 4_556 . 57.82(6) ?
Sr1 O19 O4 . . 113.87(7) ?
Si8 O19 O18 . 4_556 32.72(6) ?
Na1 O19 O18 1_545 4_556 120.14(8) ?
Na1 O19 O18 3_566 4_556 82.75(6) ?
O14 O19 O18 4_556 4_556 58.63(7) ?
Sr1 O19 O18 . 4_556 152.05(8) ?
O4 O19 O18 . 4_556 54.78(6) ?
Si8 O19 O12 . 2 148.24(10) ?
Na1 O19 O12 1_545 2 96.54(7) ?
Na1 O19 O12 3_566 2 48.12(5) ?
O14 O19 O12 4_556 2 160.92(8) ?
Sr1 O19 O12 . 2 51.19(4) ?
O4 O19 O12 . 2 137.20(8) ?
O18 O19 O12 4_556 2 116.59(7) ?
Si8 O19 O1 . . 85.52(8) ?
Na1 O19 O1 1_545 . 138.66(8) ?
Na1 O19 O1 3_566 . 125.98(7) ?
O14 O19 O1 4_556 . 108.70(8) ?
Sr1 O19 O1 . . 64.84(5) ?
O4 O19 O1 . . 53.04(6) ?
O18 O19 O1 4_556 . 92.45(7) ?
O12 O19 O1 2 . 89.51(6) ?
Si8 O19 OW1 . . 95.63(9) ?
Na1 O19 OW1 1_545 . 143.97(9) ?
Na1 O19 OW1 3_566 . 59.77(6) ?
O14 O19 OW1 4_556 . 127.14(9) ?
Sr1 O19 OW1 . . 87.11(7) ?
O4 O19 OW1 . . 89.68(8) ?
O18 O19 OW1 4_556 . 68.64(7) ?
O12 O19 OW1 2 . 53.73(7) ?
O1 O19 OW1 . . 68.41(6) ?
Si8 O19 O17 . 2 142.27(9) ?
Na1 O19 O17 1_545 2 42.12(5) ?
Na1 O19 O17 3_566 2 90.50(6) ?
O14 O19 O17 4_556 2 109.86(7) ?
Sr1 O19 O17 . 2 45.51(4) ?
O4 O19 O17 . 2 133.99(7) ?
O18 O19 O17 4_556 2 161.79(7) ?
O12 O19 O17 2 2 69.14(6) ?
O1 O19 O17 . 2 105.14(7) ?
OW1 O19 O17 . 2 122.04(8) ?
Na2 OW1 Na1 . . 83.36(8) ?
Na2 OW1 O12 . 2 53.07(7) ?
Na1 OW1 O12 . 2 88.70(9) ?
Na2 OW1 Na1 . 3_566 100.41(9) ?
Na1 OW1 Na1 . 3_566 86.09(8) ?
O12 OW1 Na1 2 3_566 48.03(5) ?
Na2 OW1 OW3 . . 125.43(10) ?
Na1 OW1 OW3 . . 116.94(9) ?
O12 OW1 OW3 2 . 154.35(10) ?
Na1 OW1 OW3 3_566 . 129.17(10) ?
Na2 OW1 O19 . . 100.54(9) ?
Na1 OW1 O19 . . 134.59(10) ?
O12 OW1 O19 2 . 61.01(6) ?
Na1 OW1 O19 3_566 . 48.56(5) ?
OW3 OW1 O19 . . 97.59(9) ?
Na2 OW1 O14 . 4_566 127.48(9) ?
Na1 OW1 O14 . 4_566 60.84(6) ?
O12 OW1 O14 2 4_566 147.10(10) ?
Na1 OW1 O14 3_566 4_566 112.90(8) ?
OW3 OW1 O14 . 4_566 57.57(7) ?
O19 OW1 O14 . 4_566 131.97(10) ?
Na2 OW1 O18 . 4_556 148.69(9) ?
Na1 OW1 O18 . 4_556 122.10(9) ?
O12 OW1 O18 2 4_556 105.47(7) ?
Na1 OW1 O18 3_566 4_556 66.86(6) ?
OW3 OW1 O18 . 4_556 62.51(8) ?
O19 OW1 O18 . 4_556 49.10(6) ?
O14 OW1 O18 4_566 4_556 83.32(8) ?
Na2 OW1 Sr1 . . 59.27(5) ?
Na1 OW1 Sr1 . . 125.43(9) ?
O12 OW1 Sr1 2 . 37.58(4) ?
Na1 OW1 Sr1 3_566 . 65.87(5) ?
OW3 OW1 Sr1 . . 117.05(8) ?
O19 OW1 Sr1 . . 41.47(4) ?
O14 OW1 Sr1 4_566 . 172.68(9) ?
O18 OW1 Sr1 4_556 . 89.70(5) ?
Na4 OW2 Na3 . 3_665 93.24(8) ?
Na4 OW2 Na3 . . 89.87(7) ?
Na3 OW2 Na3 3_665 . 82.28(7) ?
Na4 OW2 O5 . 1_565 98.68(9) ?
Na3 OW2 O5 3_665 1_565 52.38(6) ?
Na3 OW2 O5 . 1_565 134.06(9) ?
Na4 OW2 OW4 . . 123.27(10) ?
Na3 OW2 OW4 3_665 . 137.77(10) ?
Na3 OW2 OW4 . . 114.94(10) ?
O5 OW2 OW4 1_565 . 97.64(9) ?
Na4 OW2 O15 . 3_665 47.41(5) ?
Na3 OW2 O15 3_665 3_665 47.06(5) ?
Na3 OW2 O15 . 3_665 92.90(7) ?
O5 OW2 O15 1_565 3_665 63.24(7) ?
OW4 OW2 O15 . 3_665 151.65(10) ?
Na4 OW2 O9 . 3_655 47.23(5) ?
Na3 OW2 O9 3_665 3_655 84.59(7) ?
Na3 OW2 O9 . 3_655 42.71(5) ?
O5 OW2 O9 1_565 3_655 126.01(10) ?
OW4 OW2 O9 . 3_655 134.89(9) ?
O15 OW2 O9 3_665 3_655 63.47(6) ?
Na4 OW2 O6 . . 126.29(9) ?
Na3 OW2 O6 3_665 . 116.18(8) ?
Na3 OW2 O6 . . 54.58(5) ?
O5 OW2 O6 1_565 . 135.01(9) ?
OW4 OW2 O6 . . 61.03(8) ?
O15 OW2 O6 3_665 . 147.26(8) ?
O9 OW2 O6 3_655 . 89.73(7) ?
Na4 OW2 O7 . 1_565 148.96(9) ?
Na3 OW2 O7 3_665 1_565 72.13(6) ?
Na3 OW2 O7 . 1_565 114.13(8) ?
O5 OW2 O7 1_565 1_565 50.60(6) ?
OW4 OW2 O7 . 1_565 65.65(7) ?
O15 OW2 O7 3_665 1_565 109.04(7) ?
O9 OW2 O7 3_655 1_565 150.38(8) ?
O6 OW2 O7 . 1_565 84.61(7) ?
Na4 OW2 O15 . 4_566 44.37(5) ?
Na3 OW2 O15 3_665 4_566 100.16(8) ?
Na3 OW2 O15 . 4_566 134.14(8) ?
O5 OW2 O15 1_565 4_566 69.66(6) ?
OW4 OW2 O15 . 4_566 93.90(9) ?
O15 OW2 O15 3_665 4_566 60.73(6) ?
O9 OW2 O15 3_655 4_566 91.60(7) ?
O6 OW2 O15 . 4_566 143.59(8) ?
O7 OW2 O15 1_565 4_566 109.99(7) ?
Na4 OW2 Sr2 . 1_565 58.33(5) ?
Na3 OW2 Sr2 3_665 1_565 64.14(5) ?
Na3 OW2 Sr2 . 1_565 129.88(8) ?
O5 OW2 Sr2 1_565 1_565 40.56(5) ?
OW4 OW2 Sr2 . 1_565 114.93(8) ?
O15 OW2 Sr2 3_665 1_565 36.99(4) ?
O9 OW2 Sr2 3_655 1_565 95.47(6) ?
O6 OW2 Sr2 . 1_565 174.79(8) ?
O7 OW2 Sr2 1_565 1_565 90.67(5) ?
O15 OW2 Sr2 4_566 1_565 36.88(4) ?
Na5 OW3 O3 . 1_565 156.99(12) ?
Na5 OW3 OW1 . . 112.89(10) ?
O3 OW3 OW1 1_565 . 80.14(9) ?
Na5 OW3 O14 . 4_566 118.65(11) ?
O3 OW3 O14 1_565 4_566 83.60(7) ?
OW1 OW3 O14 . 4_566 66.44(8) ?
Na5 OW3 OW4 . 4_566 46.73(7) ?
O3 OW3 OW4 1_565 4_566 139.47(11) ?
OW1 OW3 OW4 . 4_566 128.32(12) ?
O14 OW3 OW4 4_566 4_566 83.90(10) ?
Na5 OW3 O18 . 4_556 50.10(6) ?
O3 OW3 O18 1_565 4_556 143.69(12) ?
OW1 OW3 O18 . 4_556 64.26(7) ?
O14 OW3 O18 4_566 4_556 88.34(8) ?
OW4 OW3 O18 4_566 4_556 74.01(9) ?
Na5 OW3 O4 . 1_565 145.63(13) ?
O3 OW3 O4 1_565 1_565 46.82(5) ?
OW1 OW3 O4 . 1_565 90.28(8) ?
O14 OW3 O4 4_566 1_565 46.66(5) ?
OW4 OW3 O4 4_566 1_565 99.08(9) ?
O18 OW3 O4 4_556 1_565 134.93(9) ?
Na5 OW3 O13 . 4_566 75.72(7) ?
O3 OW3 O13 1_565 4_566 127.28(9) ?
OW1 OW3 O13 . 4_566 67.19(8) ?
O14 OW3 O13 4_566 4_566 46.15(5) ?
OW4 OW3 O13 4_566 4_566 61.85(9) ?
O18 OW3 O13 4_556 4_566 45.06(5) ?
O4 OW3 O13 1_565 4_566 91.77(7) ?
Na5 OW4 OW2 4_565 . 105.69(12) ?
Na5 OW4 OW3 4_565 4_565 47.79(8) ?
OW2 OW4 OW3 . 4_565 125.62(14) ?
Na5 OW4 O11 4_565 . 174.74(17) ?
OW2 OW4 O11 . . 69.71(9) ?
OW3 OW4 O11 4_565 . 132.51(10) ?
Na5 OW4 O6 4_565 . 106.64(13) ?
OW2 OW4 O6 . . 61.80(9) ?
OW3 OW4 O6 4_565 . 80.38(10) ?
O11 OW4 O6 . . 69.13(7) ?
Na5 OW4 O16 4_565 1_565 93.35(9) ?
OW2 OW4 O16 . 1_565 74.07(9) ?
OW3 OW4 O16 4_565 1_565 137.74(11) ?
O11 OW4 O16 . 1_565 87.84(10) ?
O6 OW4 O16 . 1_565 134.86(14) ?
Na5 OW4 O8 4_565 1_565 50.21(6) ?
OW2 OW4 O8 . 1_565 75.47(8) ?
OW3 OW4 O8 4_565 1_565 98.00(9) ?
O11 OW4 O8 . 1_565 129.01(13) ?
O6 OW4 O8 . 1_565 123.21(12) ?
O16 OW4 O8 1_565 1_565 46.65(6) ?
Na5 OW4 O13 4_565 . 77.07(11) ?
OW2 OW4 O13 . . 170.29(14) ?
OW3 OW4 O13 4_565 . 63.21(9) ?
O11 OW4 O13 . . 107.90(9) ?
O6 OW4 O13 . . 126.83(11) ?
O16 OW4 O13 1_565 . 96.60(11) ?
O8 OW4 O13 1_565 . 100.22(10) ?

loop_
_geom_bond_atom_site_label_1
_geom_bond_atom_site_label_2
_geom_bond_site_symmetry_2
_geom_bond_distance
_geom_bond_publ_flag
Sr1 O17 . 2.4997(16) ?
Sr1 O17 2 2.4997(16) ?
Sr1 O12 2 2.5114(15) ?
Sr1 O12 . 2.5114(16) ?
Sr1 O19 2 2.6962(19) ?
Sr1 O19 . 2.6962(19) ?
Sr1 O1 . 3.1347(17) ?
Sr1 O1 2 3.1347(17) ?
Sr1 Si4 . 3.4272(7) ?
Sr1 Si4 2 3.4272(7) ?
Sr1 Na2 1_545 3.5038(14) ?
Sr1 Na2 . 3.5254(14) ?
Sr2 O15 4_556 2.4594(16) ?
Sr2 O15 3_655 2.4594(16) ?
Sr2 O9 4_556 2.5196(16) ?
Sr2 O9 3_655 2.5196(16) ?
Sr2 O5 2_655 2.6634(19) ?
Sr2 O5 . 2.6634(19) ?
Sr2 O11 2_655 3.4104(17) ?
Sr2 O11 . 3.4104(17) ?
Sr2 Na4 1_545 3.4980(12) ?
Sr2 Si3 3_655 3.5261(7) ?
Sr2 Si3 4_556 3.5261(7) ?
Sr2 Na4 . 3.5312(12) ?
Na1 O12 4_566 2.329(2) ?
Na1 O17 2_565 2.344(2) ?
Na1 O19 1_565 2.414(2) ?
Na1 O19 3_566 2.513(2) ?
Na1 OW1 . 2.658(3) ?
Na1 OW1 3_566 2.897(3) ?
Na1 O14 4_566 3.062(2) ?
Na1 Si4 4_566 3.1651(13) ?
Na1 Si8 1_565 3.2597(13) ?
Na1 Si6 2_565 3.3358(13) ?
Na1 Na1 3_576 3.351(2) ?
Na1 Si8 3_566 3.4403(14) ?
Na2 O17 1_565 2.3342(18) ?
Na2 O17 2_565 2.3342(18) ?
Na2 O12 . 2.4099(18) ?
Na2 O12 2 2.4099(18) ?
Na2 OW1 . 2.539(3) ?
Na2 OW1 2 2.539(3) ?
Na2 Si6 2_565 3.3488(9) ?
Na2 Si6 1_565 3.3488(9) ?
Na2 Si4 . 3.3756(9) ?
Na2 Si4 2 3.3756(9) ?
Na2 Na1 2 3.4569(13) ?
Na3 O9 3_655 2.2606(19) ?
Na3 O15 . 2.428(2) ?
Na3 O5 3_655 2.498(2) ?
Na3 O5 . 2.563(2) ?
Na3 OW2 3_665 2.705(3) ?
Na3 O6 . 2.852(2) ?
Na3 OW2 . 2.883(2) ?
Na3 Si5 . 3.1283(13) ?
Na3 Si2 . 3.2035(14) ?
Na3 Si3 3_655 3.3509(13) ?
Na3 Na3 3_655 3.402(3) ?
Na3 O7 3_655 3.584(2) ?
Na4 O9 4_556 2.4065(18) ?
Na4 O9 3_655 2.4065(18) ?
Na4 O15 3_665 2.4103(19) ?
Na4 O15 4_566 2.4103(19) ?
Na4 OW2 2_655 2.507(2) ?
Na4 OW2 . 2.507(2) ?
Na4 Si3 3_655 3.3520(9) ?
Na4 Si3 4_556 3.3520(9) ?
Na4 Si5 4_566 3.4648(8) ?
Na4 Si5 3_665 3.4648(8) ?
Na4 Sr2 1_565 3.4980(12) ?
Na5 OW4 4_566 2.339(3) ?
Na5 OW3 . 2.379(3) ?
Na5 O7 4_556 2.523(2) ?
Na5 O18 4_556 2.544(2) ?
Na5 O4 . 2.564(2) ?
Na5 O8 4_556 2.601(2) ?
Na5 Si2 4_556 3.2754(13) ?
Na5 Si8 . 3.2871(13) ?
Na5 O10 4_566 3.473(2) ?
Na5 O2 . 3.568(2) ?
Na5 O13 4_566 3.710(2) ?
Si1 O1 . 1.6050(18) ?
Si1 O2 . 1.6052(19) ?
Si1 O3 . 1.6098(17) ?
Si1 O4 . 1.6124(18) ?
Si2 O5 . 1.574(2) ?
Si2 O6 . 1.6346(16) ?
Si2 O7 . 1.6359(17) ?
Si2 O8 . 1.6515(18) ?
Si2 Na5 4 3.2754(13) ?
Si3 O9 . 1.5758(18) ?
Si3 O10 1_545 1.6223(15) ?
Si3 O11 4 1.6410(17) ?
Si3 O7 . 1.6477(16) ?
Si3 Na3 3_655 3.3509(13) ?
Si3 Na4 3_655 3.3520(9) ?
Si3 Sr2 3_655 3.5261(7) ?
Si4 O12 . 1.5775(18) ?
Si4 O13 . 1.6193(16) ?
Si4 O1 . 1.6318(17) ?
Si4 O14 . 1.6385(16) ?
Si4 Na1 4_565 3.1651(13) ?
Si5 O15 . 1.5743(18) ?
Si5 O10 . 1.6226(15) ?
Si5 O16 4 1.6303(19) ?
Si5 O6 . 1.6488(16) ?
Si5 Na4 3_665 3.4648(8) ?
Si5 Sr2 3_655 3.7503(7) ?
Si6 O17 . 1.5770(17) ?
Si6 O13 1_545 1.6248(15) ?
Si6 O18 . 1.6379(16) ?
Si6 O3 . 1.6453(18) ?
Si6 Na1 2_545 3.3358(13) ?
Si6 Na2 1_545 3.3488(9) ?
Si7 O16 . 1.6023(17) ?
Si7 O2 . 1.6059(19) ?
Si7 O11 . 1.6089(18) ?
Si7 O8 . 1.6184(18) ?
Si8 O19 . 1.574(2) ?
Si8 O18 4_556 1.6334(17) ?
Si8 O14 4_556 1.6368(17) ?
Si8 O4 . 1.6521(19) ?
Si8 Na1 1_545 3.2597(13) ?
Si8 Na1 3_566 3.4403(14) ?
O1 O12 . 2.576(2) ?
O1 O2 . 2.603(3) ?
O1 O4 . 2.628(2) ?
O1 O14 . 2.628(2) ?
O1 O13 . 2.633(2) ?
O1 O3 . 2.648(2) ?
O1 O19 . 3.114(2) ?
O1 O17 . 3.385(2) ?
O1 O18 . 3.460(2) ?
O2 O11 . 2.603(3) ?
O2 O8 . 2.616(2) ?
O2 O16 . 2.617(2) ?
O2 O4 . 2.618(2) ?
O2 O3 . 2.656(2) ?
O3 O13 1_545 2.556(2) ?
O3 O18 . 2.591(2) ?
O3 O4 . 2.602(2) ?
O3 O17 . 2.694(2) ?
O3 OW3 1_545 2.975(3) ?
O4 O18 4_556 2.501(2) ?
O4 O14 4_556 2.608(2) ?
O4 O19 . 2.717(3) ?
O4 OW3 1_545 3.473(3) ?
O5 Na3 3_655 2.498(2) ?
O5 O6 . 2.683(2) ?
O5 O7 . 2.698(3) ?
O5 O8 . 2.708(3) ?
O5 OW2 1_545 2.935(3) ?
O5 O11 . 3.252(2) ?
O5 O15 3_655 3.252(3) ?
O5 O9 3_655 3.374(2) ?
O6 O8 . 2.614(2) ?
O6 O10 . 2.615(2) ?
O6 O15 . 2.638(2) ?
O6 O16 4 2.640(2) ?
O6 O7 . 2.641(2) ?
O6 OW4 . 3.263(4) ?
O6 OW2 . 3.287(3) ?
O7 Na5 4 2.523(2) ?
O7 O8 . 2.528(2) ?
O7 O10 1_545 2.583(2) ?
O7 O11 4 2.600(2) ?
O7 O9 . 2.726(2) ?
O7 O16 4 3.289(2) ?
O7 OW2 1_545 3.323(3) ?
O7 Na3 3_655 3.584(2) ?
O8 Na5 4 2.601(2) ?
O8 O11 . 2.603(2) ?
O8 O16 . 2.642(2) ?
O8 OW4 1_545 3.377(3) ?
O9 Na3 3_655 2.2606(19) ?
O9 Na4 3_655 2.4065(18) ?
O9 Sr2 3_655 2.5196(16) ?
O9 O11 4 2.613(2) ?
O9 O10 1_545 2.716(2) ?
O9 OW2 3_655 3.253(3) ?
O9 O5 3_655 3.374(3) ?
O9 O15 1_545 3.419(3) ?
O9 O9 2_654 3.433(3) ?
O10 Si3 1_565 1.6223(15) ?
O10 O16 4 2.562(2) ?
O10 O7 1_565 2.583(2) ?
O10 O11 4_565 2.620(2) ?
O10 O15 . 2.699(2) ?
O10 O9 1_565 2.716(2) ?
O10 Na5 4_565 3.473(2) ?
O10 Na4 3_665 3.5474(18) ?
O11 Si3 4_556 1.6410(17) ?
O11 O7 4_556 2.600(2) ?
O11 O9 4_556 2.613(2) ?
O11 O10 4_566 2.620(2) ?
O11 O16 . 2.678(2) ?
O11 OW4 . 3.244(3) ?
O12 Na1 4_565 2.329(2) ?
O12 O13 . 2.692(2) ?
O12 O14 . 2.704(2) ?
O12 OW1 2 2.825(3) ?
O12 O19 2 3.065(2) ?
O12 O17 1_565 3.367(2) ?
O12 O12 2 3.432(3) ?
O12 Na1 2 3.835(2) ?
O13 Si6 1_565 1.6248(15) ?
O13 O3 1_565 2.556(2) ?
O13 O14 . 2.592(2) ?
O13 O18 1_565 2.608(2) ?
O13 O17 1_565 2.724(2) ?
O13 OW4 . 3.450(5) ?
O13 OW3 4_565 3.493(3) ?
O13 Na5 4_565 3.710(2) ?
O14 Si8 4 1.6368(17) ?
O14 O4 4 2.608(2) ?
O14 O18 . 2.642(2) ?
O14 O19 4 2.677(3) ?
O14 OW3 4_565 3.032(3) ?
O14 Na1 4_565 3.062(2) ?
O14 OW1 4_565 3.293(3) ?
O15 Na4 3_665 2.4103(19) ?
O15 Sr2 3_655 2.4594(16) ?
O15 O16 4 2.686(3) ?
O15 OW2 3_665 3.247(3) ?
O15 O5 3_655 3.252(3) ?
O15 O15 2_654 3.388(3) ?
O15 O9 1_565 3.419(3) ?
O15 OW2 4_565 3.446(3) ?
O16 Si5 4_556 1.6303(19) ?
O16 O10 4_556 2.562(2) ?
O16 O6 4_556 2.640(2) ?
O16 O15 4_556 2.686(3) ?
O16 O7 4_556 3.289(2) ?
O16 OW4 1_545 3.294(4) ?
O17 Na2 1_545 2.3342(18) ?
O17 Na1 2_545 2.344(2) ?
O17 O18 . 2.672(2) ?
O17 O13 1_545 2.724(2) ?
O17 O17 2 3.326(3) ?
O17 O12 1_545 3.367(2) ?
O17 O19 2 3.486(3) ?
O18 Si8 4 1.6334(17) ?
O18 O4 4 2.501(2) ?
O18 Na5 4 2.544(2) ?
O18 O13 1_545 2.608(2) ?
O18 O19 4 2.718(3) ?
O18 OW3 4 3.298(3) ?
O18 OW1 4 3.349(3) ?
O19 Na1 1_545 2.414(2) ?
O19 Na1 3_566 2.513(2) ?
O19 O14 4_556 2.677(3) ?
O19 O18 4_556 2.718(3) ?
O19 O12 2 3.065(2) ?
O19 OW1 . 3.183(3) ?
O19 O17 2 3.486(3) ?
OW1 O12 2 2.825(3) ?
OW1 Na1 3_566 2.897(3) ?
OW1 OW3 . 2.978(4) ?
OW1 O14 4_566 3.293(3) ?
OW1 O18 4_556 3.349(3) ?
OW2 Na3 3_665 2.705(3) ?
OW2 O5 1_565 2.935(3) ?
OW2 OW4 . 3.135(5) ?
OW2 O15 3_665 3.247(3) ?
OW2 O9 3_655 3.253(3) ?
OW2 O7 1_565 3.323(3) ?
OW2 O15 4_566 3.446(3) ?
OW2 Sr2 1_565 4.088(2) ?
OW3 O3 1_565 2.975(3) ?
OW3 O14 4_566 3.032(3) ?
OW3 OW4 4_566 3.203(4) ?
OW3 O18 4_556 3.298(3) ?
OW3 O4 1_565 3.473(3) ?
OW3 O13 4_566 3.493(3) ?
OW4 Na5 4_565 2.339(3) ?
OW4 OW3 4_565 3.203(4) ?
OW4 O16 1_565 3.294(4) ?
OW4 O8 1_565 3.377(3) ?
